data_1540494
loop_
_publ_author_name
'Xue, Jing Yang'
'Izumi, Tomoo'
'Yoshii, Asami'
'Ikemoto, Koki'
'Koretsune, Takashi'
'Akashi, Ryosuke'
'Arita, Ryotaro'
'Taka, Hideo'
'Kita, Hiroshi'
'Sato, Sota'
'Isobe, Hiroyuki'

_publ_section_title
;
 Aromatic hydrocarbon macrocycles for highly efficient organic
 light-emitting devices with single-layer architectures
;
_journal_issue 2
_journal_name_full 'Chem. Sci.'
_journal_page_first 896
_journal_paper_doi 10.1039/C5SC03807C
_journal_volume 7
_journal_year 2016
_chemical_formula_moiety 'C35 H30'
_chemical_formula_sum 'C35 H30'
_chemical_formula_weight 450.62
_chemical_name_systematic 5Me-[5]CMP
_space_group_crystal_system monoclinic
_space_group_IT_number 14
_space_group_name_Hall '-P 2yn'
_space_group_name_H-M_alt 'P 1 21/n 1'
_symmetry_space_group_name_Hall '-P 2yn'
_symmetry_space_group_name_H-M 'P 1 21/n 1'
_atom_sites_solution_hydrogens geom
_atom_sites_solution_primary direct
_atom_sites_solution_secondary difmap
_audit_update_record
;
2015-03-19 deposited with the CCDC.
2015-11-04 downloaded from the CCDC.
;
_cell_angle_alpha 90.0000
_cell_angle_beta 90.675(3)
_cell_angle_gamma 90.0000
_cell_formula_units_Z 8
_cell_length_a 7.3879(4)
_cell_length_b 15.8520(10)
_cell_length_c 41.261(3)
_cell_measurement_reflns_used 5899
_cell_measurement_temperature 93
_cell_measurement_theta_max 68.60
_cell_measurement_theta_min 25.10
_cell_volume 4831.9(5)
_computing_cell_refinement 'CrystalClear-SM Expert 2.1 b29'
_computing_data_collection 'CrystalClear-SM Expert 2.1 b29 (Rigaku, 2013)'
_computing_data_reduction 'CrystalClear-SM Expert 2.1 b29'
_computing_molecular_graphics 'CrystalStructure 4.1'
_computing_publication_material 'CrystalStructure 4.1 (Rigaku, 2014)'
_computing_structure_refinement 'SHELXL97 (Sheldrick, 2008)'
_computing_structure_solution 'Superflip (Palatinus, et al., 2007)'
_diffrn_ambient_temperature 93
_diffrn_detector_area_resol_mean 5.814
_diffrn_measured_fraction_theta_full 0.986
_diffrn_measured_fraction_theta_max 0.986
_diffrn_measurement_device_type 'Rigaku XtaLAB P200'
_diffrn_measurement_method \w
_diffrn_radiation_type 'Cu K\a'
_diffrn_radiation_wavelength 1.54187
_diffrn_reflns_av_R_equivalents 0.0621
_diffrn_reflns_laue_measured_fraction_full 0.000
_diffrn_reflns_laue_measured_fraction_max 0.000
_diffrn_reflns_limit_h_max 8
_diffrn_reflns_limit_h_min -8
_diffrn_reflns_limit_k_max 19
_diffrn_reflns_limit_k_min -19
_diffrn_reflns_limit_l_max 33
_diffrn_reflns_limit_l_min -48
_diffrn_reflns_number 65777
_diffrn_reflns_point_group_measured_fraction_full 0.000
_diffrn_reflns_point_group_measured_fraction_max 0.000
_diffrn_reflns_theta_full 68.900
_diffrn_reflns_theta_max 68.900
_diffrn_reflns_theta_min 4.256
_diffrn_standards_number 0
_exptl_absorpt_coefficient_mu 0.524
_exptl_absorpt_correction_T_max 0.811
_exptl_absorpt_correction_T_min 0.561
_exptl_absorpt_correction_type multi-scan
_exptl_absorpt_process_details 'REQAB (Rigaku, 1998)'
_exptl_crystal_colour colorless
_exptl_crystal_density_diffrn 1.239
_exptl_crystal_density_method 'not measured'
_exptl_crystal_description block
_exptl_crystal_F_000 1920.00
_exptl_crystal_size_max 0.600
_exptl_crystal_size_mid 0.500
_exptl_crystal_size_min 0.400
_refine_diff_density_max 0.40
_refine_diff_density_min -0.58
_refine_ls_extinction_method none
_refine_ls_goodness_of_fit_ref 1.097
_refine_ls_hydrogen_treatment refxyz
_refine_ls_number_parameters 641
_refine_ls_number_reflns 8824
_refine_ls_number_restraints 0
_refine_ls_R_factor_all 0.0539
_refine_ls_R_factor_gt 0.0494
_refine_ls_shift/su_max 0.001
_refine_ls_structure_factor_coef Fsqd
_refine_ls_weighting_details 'w = 1/[\s^2^(Fo^2^)+(0.0715P)^2^+1.0804P] where P=(Fo^2^+2Fc^2^)/3'
_refine_ls_weighting_scheme calc
_refine_ls_wR_factor_gt 0.1236
_refine_ls_wR_factor_ref 0.1274
_reflns_number_gt 7952
_reflns_number_total 8824
_reflns_threshold_expression F^2^>2.0\s(F^2^)
_cod_data_source_file c5sc03807c2.cif
_cod_data_source_block 5Me-[5]CMP
_cod_depositor_comments 'Adding full bibliography for 1540494--1540499.cif.'
_cod_database_code 1540494

loop_
_symmetry_equiv_pos_site_id
_space_group_symop_operation_xyz
1 +X,+Y,+Z
2 1/2-X,1/2+Y,1/2-Z
3 -X,-Y,-Z
4 1/2+X,1/2-Y,1/2+Z

loop_
_atom_site_label
_atom_site_type_symbol
_atom_site_fract_x
_atom_site_fract_y
_atom_site_fract_z
_atom_site_U_iso_or_equiv
_atom_site_adp_type
_atom_site_occupancy
_atom_site_site_symmetry_multiplicity
_atom_site_calc_flag
C1 C 1.07779(17) 1.02477(8) 0.23541(4) 0.0172(3) Uani 1 4 d
H1 H 1.01581 1.02257 0.25543 0.0207 Uiso 1 4 d
C2 C 1.11628(17) 0.94889(8) 0.21978(4) 0.0167(3) Uani 1 4 d
C3 C 1.19085(16) 0.95386(8) 0.18883(3) 0.0172(3) Uani 1 4 d
H3 H 1.21987 0.90343 0.17759 0.0207 Uiso 1 4 d
C4 C 1.22342(16) 1.03202(8) 0.17415(4) 0.0174(3) Uani 1 4 d
C5 C 1.19541(16) 1.10640(8) 0.19185(4) 0.0178(3) Uani 1 4 d
H5 H 1.22438 1.15928 0.1824 0.0214 Uiso 1 4 d
C6 C 1.12555(16) 1.10386(8) 0.22317(4) 0.0169(3) Uani 1 4 d
C7 C 1.28438(18) 1.03579(9) 0.13932(4) 0.0211(3) Uani 1 4 d
H7 H 1.33675 0.98136 0.13319 0.0316 Uiso 1 4 d
H7A H 1.37562 1.0802 0.13702 0.0316 Uiso 1 4 d
H7B H 1.18028 1.04826 0.12518 0.0316 Uiso 1 4 d
C8 C 1.10113(16) 1.16135(8) 0.27817(3) 0.0169(3) Uani 1 4 d
H8 H 1.1623 1.11194 0.28536 0.0203 Uiso 1 4 d
C9 C 1.09176(16) 1.17720(8) 0.24507(4) 0.0171(3) Uani 1 4 d
C10 C 1.03357(17) 1.25747(8) 0.23522(4) 0.0178(3) Uani 1 4 d
H10 H 1.03099 1.27153 0.21283 0.0214 Uiso 1 4 d
C11 C 0.97928(16) 1.31697(8) 0.25818(4) 0.0181(3) Uani 1 4 d
C12 C 0.96743(17) 1.29393(8) 0.29078(4) 0.0182(3) Uani 1 4 d
H12 H 0.91943 1.33286 0.30592 0.0219 Uiso 1 4 d
C13 C 1.02508(17) 1.21444(8) 0.30150(4) 0.0173(3) Uani 1 4 d
C14 C 0.92433(19) 1.40457(8) 0.24754(4) 0.0231(3) Uani 1 4 d
H14 H 0.81537 1.42177 0.25915 0.0346 Uiso 1 4 d
H14A H 0.89919 1.40459 0.22417 0.0346 Uiso 1 4 d
H14B H 1.02276 1.4442 0.25242 0.0346 Uiso 1 4 d
C15 C 0.97885(18) 1.09054(8) 0.33655(4) 0.0198(3) Uani 1 4 d
H15 H 1.00371 1.05865 0.31762 0.0237 Uiso 1 4 d
C16 C 0.98752(16) 1.17825(8) 0.33423(4) 0.0177(3) Uani 1 4 d
C17 C 0.94909(17) 1.22368(8) 0.36241(4) 0.0188(3) Uani 1 4 d
H17 H 0.95241 1.28358 0.36193 0.0226 Uiso 1 4 d
C18 C 0.90583(16) 1.18240(9) 0.39132(4) 0.0188(3) Uani 1 4 d
C19 C 0.90049(16) 1.09403(8) 0.39228(4) 0.0186(3) Uani 1 4 d
H19 H 0.87214 1.06625 0.41198 0.0223 Uiso 1 4 d
C20 C 0.93630(17) 1.04639(8) 0.36466(4) 0.0180(3) Uani 1 4 d
C21 C 0.86327(19) 1.23275(9) 0.42130(4) 0.0240(3) Uani 1 4 d
H21 H 0.9375 1.28397 0.42179 0.0360 Uiso 1 4 d
H21A H 0.88978 1.19868 0.4406 0.0360 Uiso 1 4 d
H21B H 0.73487 1.24829 0.42099 0.0360 Uiso 1 4 d
C22 C 0.92349(17) 0.91530(8) 0.33200(4) 0.0175(3) Uani 1 4 d
H22 H 0.87489 0.94857 0.31484 0.0210 Uiso 1 4 d
C23 C 0.94263(16) 0.95193(8) 0.36255(4) 0.0178(3) Uani 1 4 d
C24 C 0.98824(17) 0.89857(8) 0.38836(4) 0.0183(3) Uani 1 4 d
H24 H 0.99945 0.92116 0.40961 0.0220 Uiso 1 4 d
C25 C 1.01761(17) 0.81241(8) 0.38335(4) 0.0187(3) Uani 1 4 d
C26 C 1.01441(17) 0.78030(8) 0.35187(4) 0.0178(3) Uani 1 4 d
H26 H 1.04124 0.72242 0.34838 0.0213 Uiso 1 4 d
C27 C 0.97242(16) 0.83188(8) 0.32541(4) 0.0171(3) Uani 1 4 d
C28 C 1.06383(19) 0.75462(9) 0.41135(4) 0.0224(3) Uani 1 4 d
H28 H 1.19492 0.74526 0.41219 0.0336 Uiso 1 4 d
H28A H 1.00166 0.70052 0.40837 0.0336 Uiso 1 4 d
H28B H 1.0249 0.7806 0.43166 0.0336 Uiso 1 4 d
C29 C 1.06711(17) 0.87343(8) 0.27117(4) 0.0171(3) Uani 1 4 d
H29 H 1.11721 0.92176 0.28152 0.0205 Uiso 1 4 d
C30 C 0.99426(17) 0.80989(8) 0.29060(4) 0.0172(3) Uani 1 4 d
C31 C 0.94393(17) 0.73473(8) 0.27524(4) 0.0181(3) Uani 1 4 d
H31 H 0.89797 0.6894 0.28776 0.0217 Uiso 1 4 d
C32 C 0.96024(16) 0.72538(8) 0.24179(4) 0.0181(3) Uani 1 4 d
C33 C 1.01801(16) 0.79365(8) 0.22293(4) 0.0175(3) Uani 1 4 d
H33 H 1.02178 0.78818 0.20002 0.0210 Uiso 1 4 d
C34 C 1.07005(16) 0.86958(8) 0.23744(3) 0.0163(3) Uani 1 4 d
C35 C 0.90939(19) 0.64270(8) 0.22588(4) 0.0232(3) Uani 1 4 d
H35 H 1.00493 0.60106 0.23003 0.0347 Uiso 1 4 d
H35A H 0.89507 0.65114 0.20246 0.0347 Uiso 1 4 d
H35B H 0.79518 0.62228 0.23483 0.0347 Uiso 1 4 d
C36 C 0.58826(17) 0.64092(8) 0.41875(4) 0.0178(3) Uani 1 4 d
H36 H 0.52483 0.66324 0.43671 0.0213 Uiso 1 4 d
C37 C 0.66875(17) 0.56133(8) 0.42182(4) 0.0182(3) Uani 1 4 d
C38 C 0.72827(17) 0.52314(8) 0.39322(4) 0.0189(3) Uani 1 4 d
H38 H 0.77813 0.46794 0.39415 0.0227 Uiso 1 4 d
C39 C 0.71582(16) 0.56462(8) 0.36329(4) 0.0189(3) Uani 1 4 d
C40 C 0.65724(17) 0.64891(8) 0.36235(4) 0.0180(3) Uani 1 4 d
H40 H 0.65854 0.67894 0.34243 0.0215 Uiso 1 4 d
C41 C 0.59713(16) 0.68907(8) 0.39036(3) 0.0173(3) Uani 1 4 d
C42 C 0.77288(19) 0.52136(9) 0.33249(4) 0.0239(3) Uani 1 4 d
H42 H 0.80834 0.46309 0.33733 0.0358 Uiso 1 4 d
H42A H 0.87573 0.55155 0.32319 0.0358 Uiso 1 4 d
H42B H 0.67161 0.52133 0.31693 0.0358 Uiso 1 4 d
C43 C 0.61419(16) 0.81608(8) 0.42402(3) 0.0169(3) Uani 1 4 d
H43 H 0.66882 0.77986 0.43966 0.0202 Uiso 1 4 d
C44 C 0.56496(16) 0.78169(8) 0.39409(4) 0.0169(3) Uani 1 4 d
C45 C 0.49889(17) 0.83703(8) 0.37041(4) 0.0186(3) Uani 1 4 d
H45 H 0.46632 0.81604 0.34957 0.0223 Uiso 1 4 d
C46 C 0.48026(16) 0.92328(8) 0.37712(4) 0.0184(3) Uani 1 4 d
C47 C 0.52063(17) 0.95386(8) 0.40812(4) 0.0178(3) Uani 1 4 d
H47 H 0.50193 1.01188 0.41277 0.0214 Uiso 1 4 d
C48 C 0.58810(16) 0.90057(8) 0.43243(3) 0.0160(3) Uani 1 4 d
C49 C 0.4199(2) 0.98280(9) 0.35065(4) 0.0249(3) Uani 1 4 d
H49 H 0.35449 1.03032 0.36019 0.0374 Uiso 1 4 d
H49A H 0.33991 0.95289 0.33541 0.0374 Uiso 1 4 d
H49B H 0.52595 1.00388 0.33913 0.0374 Uiso 1 4 d
C50 C 0.63517(16) 0.86301(8) 0.49001(3) 0.0160(3) Uani 1 4 d
H50 H 0.58006 0.81058 0.48471 0.0192 Uiso 1 4 d
C51 C 0.64036(16) 0.92532(8) 0.46610(3) 0.0155(3) Uani 1 4 d
C52 C 0.70447(16) 1.00482(8) 0.47575(3) 0.0165(3) Uani 1 4 d
H52 H 0.70555 1.04973 0.46051 0.0197 Uiso 1 4 d
C53 C 0.76666(16) 1.01916(8) 0.50732(4) 0.0168(3) Uani 1 4 d
C54 C 0.77085(16) 0.95318(8) 0.52981(4) 0.0165(3) Uani 1 4 d
H54 H 0.81784 0.96266 0.55103 0.0198 Uiso 1 4 d
C55 C 0.70617(16) 0.87337(8) 0.52118(3) 0.0161(3) Uani 1 4 d
C56 C 0.83468(18) 1.10519(8) 0.51707(4) 0.0205(3) Uani 1 4 d
H56 H 0.82234 1.14398 0.49868 0.0307 Uiso 1 4 d
H56A H 0.96235 1.10129 0.52361 0.0307 Uiso 1 4 d
H56B H 0.76359 1.12628 0.53526 0.0307 Uiso 1 4 d
C57 C 0.76355(17) 0.72247(8) 0.52441(4) 0.0170(3) Uani 1 4 d
H57 H 0.81967 0.72881 0.50396 0.0204 Uiso 1 4 d
C58 C 0.71318(17) 0.79508(8) 0.54119(4) 0.0166(3) Uani 1 4 d
C59 C 0.65577(17) 0.78606(8) 0.57311(4) 0.0178(3) Uani 1 4 d
H59 H 0.62661 0.83465 0.58548 0.0214 Uiso 1 4 d
C60 C 0.64089(17) 0.70569(8) 0.58704(4) 0.0191(3) Uani 1 4 d
C61 C 0.67624(17) 0.63407(8) 0.56825(4) 0.0189(3) Uani 1 4 d
H61 H 0.65966 0.57968 0.57742 0.0227 Uiso 1 4 d
C62 C 0.73555(17) 0.64092(8) 0.53620(4) 0.0176(3) Uani 1 4 d
C63 C 0.57699(19) 0.69742(9) 0.62154(4) 0.0237(3) Uani 1 4 d
H63 H 0.54083 0.63894 0.62564 0.0356 Uiso 1 4 d
H63A H 0.47329 0.73485 0.62488 0.0356 Uiso 1 4 d
H63B H 0.6754 0.71311 0.63649 0.0356 Uiso 1 4 d
C64 C 0.71668(18) 0.58874(8) 0.48006(4) 0.0202(3) Uani 1 4 d
H64 H 0.7071 0.64657 0.47425 0.0242 Uiso 1 4 d
C65 C 0.74386(17) 0.56935(8) 0.51263(4) 0.0183(3) Uani 1 4 d
C66 C 0.76236(17) 0.48409(8) 0.52064(4) 0.0192(3) Uani 1 4 d
H66 H 0.7818 0.46816 0.5426 0.0231 Uiso 1 4 d
C67 C 0.75252(18) 0.42213(8) 0.49662(4) 0.0200(3) Uani 1 4 d
C68 C 0.72256(17) 0.44439(8) 0.46428(4) 0.0192(3) Uani 1 4 d
H68 H 0.71572 0.40162 0.44819 0.0231 Uiso 1 4 d
C69 C 0.70253(17) 0.52885(8) 0.45532(4) 0.0185(3) Uani 1 4 d
C70 C 0.7667(2) 0.33001(9) 0.50556(4) 0.0265(3) Uani 1 4 d
H70 H 0.65072 0.30208 0.50111 0.0398 Uiso 1 4 d
H70A H 0.79705 0.32482 0.52866 0.0398 Uiso 1 4 d
H70B H 0.86161 0.30334 0.4927 0.0398 Uiso 1 4 d

loop_
_atom_site_aniso_label
_atom_site_aniso_U_11
_atom_site_aniso_U_22
_atom_site_aniso_U_33
_atom_site_aniso_U_12
_atom_site_aniso_U_13
_atom_site_aniso_U_23
C1 0.0149(6) 0.0205(7) 0.0163(8) -0.0001(5) 0.0003(5) -0.0001(6)
C2 0.0123(6) 0.0188(6) 0.0189(8) 0.0004(5) -0.0018(5) -0.0001(5)
C3 0.0130(6) 0.0195(6) 0.0190(8) 0.0015(5) -0.0011(5) -0.0028(6)
C4 0.0106(6) 0.0230(7) 0.0185(8) -0.0002(5) -0.0006(5) 0.0005(6)
C5 0.0131(6) 0.0192(7) 0.0212(8) -0.0026(5) 0.0003(5) 0.0016(6)
C6 0.0121(6) 0.0188(6) 0.0197(8) 0.0001(5) -0.0012(5) -0.0002(6)
C7 0.0180(6) 0.0235(7) 0.0217(9) -0.0007(5) 0.0015(6) -0.0000(6)
C8 0.0131(6) 0.0153(6) 0.0222(9) -0.0013(5) 0.0006(5) 0.0005(5)
C9 0.0115(6) 0.0179(6) 0.0221(8) -0.0027(5) 0.0020(5) -0.0004(6)
C10 0.0136(6) 0.0193(6) 0.0205(8) -0.0029(5) -0.0001(5) 0.0016(6)
C11 0.0124(6) 0.0168(6) 0.0250(9) -0.0022(5) -0.0005(5) 0.0006(6)
C12 0.0143(6) 0.0171(6) 0.0233(9) -0.0014(5) 0.0011(6) -0.0037(6)
C13 0.0131(6) 0.0176(6) 0.0211(8) -0.0033(5) -0.0003(5) -0.0022(6)
C14 0.0206(7) 0.0192(7) 0.0294(9) 0.0018(5) 0.0002(6) 0.0018(6)
C15 0.0211(6) 0.0199(7) 0.0183(8) 0.0010(5) 0.0029(6) -0.0025(6)
C16 0.0134(6) 0.0192(6) 0.0205(8) 0.0001(5) -0.0003(5) -0.0023(6)
C17 0.0149(6) 0.0175(6) 0.0240(9) -0.0002(5) -0.0000(6) -0.0035(6)
C18 0.0122(6) 0.0235(7) 0.0207(8) -0.0003(5) 0.0000(5) -0.0038(6)
C19 0.0132(6) 0.0234(7) 0.0192(8) -0.0001(5) 0.0010(5) -0.0001(6)
C20 0.0136(6) 0.0202(7) 0.0202(8) 0.0009(5) 0.0012(5) -0.0008(6)
C21 0.0219(7) 0.0258(7) 0.0244(9) -0.0002(6) 0.0029(6) -0.0054(6)
C22 0.0148(6) 0.0194(7) 0.0184(8) 0.0002(5) 0.0013(5) 0.0021(6)
C23 0.0127(6) 0.0201(7) 0.0205(8) 0.0001(5) 0.0043(5) -0.0002(6)
C24 0.0151(6) 0.0222(7) 0.0178(8) -0.0015(5) 0.0025(5) -0.0012(6)
C25 0.0127(6) 0.0216(7) 0.0218(9) -0.0009(5) 0.0024(6) 0.0022(6)
C26 0.0136(6) 0.0173(6) 0.0225(9) 0.0003(5) 0.0028(6) 0.0003(6)
C27 0.0124(6) 0.0190(6) 0.0201(8) -0.0017(5) 0.0022(5) 0.0002(6)
C28 0.0227(7) 0.0227(7) 0.0220(9) 0.0020(5) 0.0003(6) 0.0028(6)
C29 0.0149(6) 0.0155(6) 0.0209(8) 0.0014(5) -0.0004(5) -0.0016(5)
C30 0.0131(6) 0.0181(6) 0.0205(8) 0.0032(5) -0.0002(5) 0.0012(6)
C31 0.0140(6) 0.0167(6) 0.0236(9) 0.0013(5) 0.0014(6) 0.0024(6)
C32 0.0118(6) 0.0179(6) 0.0246(9) 0.0026(5) -0.0010(6) -0.0019(6)
C33 0.0137(6) 0.0202(7) 0.0187(8) 0.0031(5) -0.0005(5) -0.0019(6)
C34 0.0117(6) 0.0179(6) 0.0193(8) 0.0027(5) 0.0008(5) 0.0001(5)
C35 0.0221(7) 0.0185(7) 0.0288(9) -0.0014(5) -0.0007(6) -0.0028(6)
C36 0.0149(6) 0.0184(6) 0.0201(8) -0.0020(5) 0.0008(6) -0.0032(6)
C37 0.0142(6) 0.0174(6) 0.0232(9) -0.0042(5) 0.0004(6) -0.0026(6)
C38 0.0142(6) 0.0170(6) 0.0257(9) -0.0012(5) -0.0001(6) -0.0037(6)
C39 0.0115(6) 0.0220(7) 0.0232(9) -0.0031(5) 0.0002(5) -0.0052(6)
C40 0.0136(6) 0.0218(7) 0.0184(8) -0.0030(5) -0.0010(5) -0.0016(6)
C41 0.0119(6) 0.0190(6) 0.0209(8) -0.0022(5) -0.0014(5) -0.0024(6)
C42 0.0205(7) 0.0260(7) 0.0253(9) 0.0014(5) 0.0013(6) -0.0057(6)
C43 0.0134(6) 0.0178(6) 0.0194(8) 0.0001(5) 0.0008(5) 0.0019(6)
C44 0.0115(6) 0.0192(7) 0.0201(8) -0.0012(5) 0.0021(5) -0.0011(6)
C45 0.0137(6) 0.0229(7) 0.0191(8) -0.0008(5) -0.0002(5) -0.0011(6)
C46 0.0117(6) 0.0225(7) 0.0210(8) 0.0009(5) 0.0009(5) 0.0027(6)
C47 0.0128(6) 0.0177(6) 0.0230(8) 0.0016(5) 0.0030(5) 0.0008(6)
C48 0.0114(6) 0.0176(6) 0.0192(8) -0.0006(5) 0.0023(5) -0.0002(5)
C49 0.0247(7) 0.0258(7) 0.0241(9) 0.0043(6) -0.0029(6) 0.0034(6)
C50 0.0127(6) 0.0138(6) 0.0216(8) 0.0005(5) 0.0011(5) -0.0020(5)
C51 0.0107(6) 0.0164(6) 0.0196(8) 0.0027(5) 0.0021(5) -0.0005(5)
C52 0.0144(6) 0.0149(6) 0.0201(8) 0.0021(5) 0.0033(5) 0.0016(5)
C53 0.0113(6) 0.0159(6) 0.0234(8) 0.0015(5) 0.0035(5) -0.0029(6)
C54 0.0138(6) 0.0176(6) 0.0180(8) 0.0021(5) 0.0008(5) -0.0022(5)
C55 0.0127(6) 0.0170(6) 0.0187(8) 0.0020(5) 0.0031(5) -0.0007(5)
C56 0.0209(6) 0.0150(6) 0.0255(9) -0.0008(5) 0.0007(6) -0.0018(6)
C57 0.0149(6) 0.0179(6) 0.0182(8) 0.0004(5) -0.0012(5) -0.0000(5)
C58 0.0127(6) 0.0170(6) 0.0200(8) -0.0006(5) -0.0029(5) -0.0007(5)
C59 0.0154(6) 0.0182(6) 0.0199(8) 0.0019(5) -0.0017(6) -0.0017(6)
C60 0.0142(6) 0.0222(7) 0.0208(8) 0.0001(5) -0.0027(6) 0.0011(6)
C61 0.0175(6) 0.0165(6) 0.0227(9) -0.0006(5) -0.0031(6) 0.0036(6)
C62 0.0143(6) 0.0169(6) 0.0216(8) 0.0012(5) -0.0031(6) 0.0002(6)
C63 0.0249(7) 0.0238(7) 0.0226(9) 0.0008(6) 0.0004(6) 0.0024(6)
C64 0.0222(7) 0.0143(6) 0.0241(9) 0.0007(5) -0.0021(6) 0.0008(6)
C65 0.0145(6) 0.0171(6) 0.0233(9) 0.0003(5) -0.0007(6) -0.0000(6)
C66 0.0175(6) 0.0185(7) 0.0217(9) 0.0012(5) 0.0013(6) 0.0021(6)
C67 0.0164(6) 0.0169(6) 0.0268(9) 0.0012(5) 0.0043(6) 0.0005(6)
C68 0.0160(6) 0.0168(6) 0.0250(9) -0.0008(5) 0.0026(6) -0.0032(6)
C69 0.0140(6) 0.0174(6) 0.0240(9) -0.0002(5) 0.0012(6) -0.0008(6)
C70 0.0337(8) 0.0174(7) 0.0286(10) 0.0020(6) 0.0047(7) 0.0006(6)

loop_
_atom_type_symbol
_atom_type_description
_atom_type_scat_dispersion_real
_atom_type_scat_dispersion_imag
_atom_type_scat_source
C C 0.0181 0.0091
;
International Tables for Crystallography
(Vol. C, Tables 4.2.6.8 and 6.1.1.4)
;
H H 0.0000 0.0000
;
International Tables for Crystallography
(Vol. C, Table 6.1.1.4)
;

loop_
_geom_angle_atom_site_label_1
_geom_angle_atom_site_label_2
_geom_angle_atom_site_label_3
_geom_angle
_geom_angle_publ_flag
C2 C1 C6 123.51(14) yes
C1 C2 C3 117.25(12) yes
C1 C2 C34 116.79(13) yes
C3 C2 C34 125.95(12) yes
C2 C3 C4 121.06(12) yes
C3 C4 C5 119.39(14) yes
C3 C4 C7 120.02(12) yes
C5 C4 C7 120.57(12) yes
C4 C5 C6 121.01(12) yes
C1 C6 C5 117.21(13) yes
C1 C6 C9 115.73(14) yes
C5 C6 C9 127.04(12) yes
C9 C8 C13 123.43(12) yes
C6 C9 C8 116.53(12) yes
C6 C9 C10 125.69(14) yes
C8 C9 C10 117.43(13) yes
C9 C10 C11 120.34(15) yes
C10 C11 C12 119.82(12) yes
C10 C11 C14 120.08(14) yes
C12 C11 C14 120.02(13) yes
C11 C12 C13 121.13(13) yes
C8 C13 C12 116.52(14) yes
C8 C13 C16 118.03(11) yes
C12 C13 C16 124.84(13) yes
C16 C15 C20 124.65(14) yes
C13 C16 C15 116.95(13) yes
C13 C16 C17 126.45(12) yes
C15 C16 C17 116.48(14) yes
C16 C17 C18 121.17(12) yes
C17 C18 C19 119.84(14) yes
C17 C18 C21 120.20(13) yes
C19 C18 C21 119.96(14) yes
C18 C19 C20 120.81(14) yes
C15 C20 C19 117.05(12) yes
C15 C20 C23 116.44(13) yes
C19 C20 C23 126.43(14) yes
C23 C22 C27 123.11(14) yes
C20 C23 C22 117.73(13) yes
C20 C23 C24 124.53(14) yes
C22 C23 C24 117.25(12) yes
C23 C24 C25 120.97(14) yes
C24 C25 C26 119.54(14) yes
C24 C25 C28 120.88(14) yes
C26 C25 C28 119.48(12) yes
C25 C26 C27 121.04(12) yes
C22 C27 C26 117.22(14) yes
C22 C27 C30 116.12(13) yes
C26 C27 C30 126.29(12) yes
C30 C29 C34 123.47(13) yes
C27 C30 C29 115.54(12) yes
C27 C30 C31 127.29(13) yes
C29 C30 C31 117.13(15) yes
C30 C31 C32 120.91(13) yes
C31 C32 C33 119.83(13) yes
C31 C32 C35 119.87(12) yes
C33 C32 C35 120.26(14) yes
C32 C33 C34 120.75(14) yes
C2 C34 C29 117.15(12) yes
C2 C34 C33 125.41(12) yes
C29 C34 C33 117.29(12) yes
C37 C36 C41 122.88(14) yes
C36 C37 C38 116.76(14) yes
C36 C37 C69 117.43(13) yes
C38 C37 C69 125.43(12) yes
C37 C38 C39 121.42(12) yes
C38 C39 C40 119.19(14) yes
C38 C39 C42 120.87(12) yes
C40 C39 C42 119.88(14) yes
C39 C40 C41 120.77(14) yes
C36 C41 C40 117.53(12) yes
C36 C41 C44 116.10(12) yes
C40 C41 C44 125.81(12) yes
C44 C43 C48 124.01(12) yes
C41 C44 C43 115.78(12) yes
C41 C44 C45 126.81(13) yes
C43 C44 C45 117.34(12) yes
C44 C45 C46 120.57(14) yes
C45 C46 C47 119.92(13) yes
C45 C46 C49 119.76(14) yes
C47 C46 C49 120.31(12) yes
C46 C47 C48 121.17(12) yes
C43 C48 C47 116.73(12) yes
C43 C48 C51 116.67(11) yes
C47 C48 C51 126.57(12) yes
C51 C50 C55 123.75(12) yes
C48 C51 C50 117.60(11) yes
C48 C51 C52 125.75(11) yes
C50 C51 C52 116.55(11) yes
C51 C52 C53 121.20(12) yes
C52 C53 C54 120.15(12) yes
C52 C53 C56 120.14(13) yes
C54 C53 C56 119.68(14) yes
C53 C54 C55 120.22(14) yes
C50 C55 C54 117.78(12) yes
C50 C55 C58 115.05(11) yes
C54 C55 C58 127.09(12) yes
C58 C57 C62 123.27(14) yes
C55 C58 C57 114.79(14) yes
C55 C58 C59 126.78(12) yes
C57 C58 C59 117.99(13) yes
C58 C59 C60 120.39(13) yes
C59 C60 C61 119.56(15) yes
C59 C60 C63 119.46(13) yes
C61 C60 C63 120.89(12) yes
C60 C61 C62 121.43(12) yes
C57 C62 C61 116.69(13) yes
C57 C62 C65 117.89(14) yes
C61 C62 C65 124.75(12) yes
C65 C64 C69 124.37(12) yes
C62 C65 C64 117.00(12) yes
C62 C65 C66 125.75(15) yes
C64 C65 C66 117.05(13) yes
C65 C66 C67 120.54(15) yes
C66 C67 C68 120.47(12) yes
C66 C67 C70 120.27(14) yes
C68 C67 C70 119.22(13) yes
C67 C68 C69 120.72(13) yes
C37 C69 C64 116.89(12) yes
C37 C69 C68 126.28(13) yes
C64 C69 C68 116.83(14) yes
H1 C1 C2 118.24(13) no
H1 C1 C6 118.25(13) no
C2 C3 H3 119.46(12) no
H3 C3 C4 119.48(13) no
C4 C5 H5 119.50(15) no
H5 C5 C6 119.49(13) no
C4 C7 H7 109.47(13) no
C4 C7 H7A 109.47(13) no
C4 C7 H7B 109.47(12) no
H7 C7 H7A 109.47(13) no
H7 C7 H7B 109.47(15) no
H7A C7 H7B 109.47(14) no
H8 C8 C9 118.29(12) no
H8 C8 C13 118.28(12) no
C9 C10 H10 119.82(14) no
H10 C10 C11 119.84(13) no
C11 C12 H12 119.43(13) no
H12 C12 C13 119.44(16) no
C11 C14 H14 109.46(13) no
C11 C14 H14A 109.48(12) no
C11 C14 H14B 109.47(12) no
H14 C14 H14A 109.49(14) no
H14 C14 H14B 109.45(14) no
H14A C14 H14B 109.48(14) no
H15 C15 C16 117.67(15) no
H15 C15 C20 117.69(12) no
C16 C17 H17 119.43(15) no
H17 C17 C18 119.40(15) no
C18 C19 H19 119.60(15) no
H19 C19 C20 119.60(13) no
C18 C21 H21 109.47(13) no
C18 C21 H21A 109.46(13) no
C18 C21 H21B 109.48(13) no
H21 C21 H21A 109.48(15) no
H21 C21 H21B 109.48(14) no
H21A C21 H21B 109.47(15) no
H22 C22 C23 118.44(13) no
H22 C22 C27 118.45(15) no
C23 C24 H24 119.52(13) no
H24 C24 C25 119.51(15) no
C25 C26 H26 119.49(15) no
H26 C26 C27 119.47(15) no
C25 C28 H28 109.47(13) no
C25 C28 H28A 109.48(13) no
C25 C28 H28B 109.47(13) no
H28 C28 H28A 109.48(14) no
H28 C28 H28B 109.47(15) no
H28A C28 H28B 109.47(15) no
H29 C29 C30 118.26(16) no
H29 C29 C34 118.27(14) no
C30 C31 H31 119.54(16) no
H31 C31 C32 119.56(13) no
C32 C33 H33 119.63(13) no
H33 C33 C34 119.62(13) no
C32 C35 H35 109.47(13) no
C32 C35 H35A 109.47(12) no
C32 C35 H35B 109.48(13) no
H35 C35 H35A 109.48(14) no
H35 C35 H35B 109.46(13) no
H35A C35 H35B 109.46(14) no
H36 C36 C37 118.56(15) no
H36 C36 C41 118.56(12) no
C37 C38 H38 119.29(15) no
H38 C38 C39 119.29(15) no
C39 C40 H40 119.62(15) no
H40 C40 C41 119.61(12) no
C39 C42 H42 109.48(14) no
C39 C42 H42A 109.48(13) no
C39 C42 H42B 109.47(12) no
H42 C42 H42A 109.48(14) no
H42 C42 H42B 109.46(14) no
H42A C42 H42B 109.46(15) no
H43 C43 C44 118.01(12) no
H43 C43 C48 117.98(12) no
C44 C45 H45 119.71(13) no
H45 C45 C46 119.72(14) no
C46 C47 H47 119.40(14) no
H47 C47 C48 119.43(15) no
C46 C49 H49 109.47(14) no
C46 C49 H49A 109.46(13) no
C46 C49 H49B 109.47(13) no
H49 C49 H49A 109.48(14) no
H49 C49 H49B 109.48(14) no
H49A C49 H49B 109.46(16) no
H50 C50 C51 118.12(12) no
H50 C50 C55 118.13(12) no
C51 C52 H52 119.40(12) no
H52 C52 C53 119.39(12) no
C53 C54 H54 119.89(13) no
H54 C54 C55 119.89(13) no
C53 C56 H56 109.48(14) no
C53 C56 H56A 109.47(11) no
C53 C56 H56B 109.47(12) no
H56 C56 H56A 109.46(13) no
H56 C56 H56B 109.46(12) no
H56A C56 H56B 109.48(15) no
H57 C57 C58 118.36(13) no
H57 C57 C62 118.36(13) no
C58 C59 H59 119.81(13) no
H59 C59 C60 119.79(16) no
C60 C61 H61 119.29(16) no
H61 C61 C62 119.28(14) no
C60 C63 H63 109.49(13) no
C60 C63 H63A 109.48(13) no
C60 C63 H63B 109.47(13) no
H63 C63 H63A 109.47(14) no
H63 C63 H63B 109.46(15) no
H63A C63 H63B 109.46(15) no
H64 C64 C65 117.81(14) no
H64 C64 C69 117.82(15) no
C65 C66 H66 119.73(14) no
H66 C66 C67 119.73(13) no
C67 C68 H68 119.63(13) no
H68 C68 C69 119.65(16) no
C67 C70 H70 109.46(13) no
C67 C70 H70A 109.47(13) no
C67 C70 H70B 109.46(14) no
H70 C70 H70A 109.49(15) no
H70 C70 H70B 109.46(15) no
H70A C70 H70B 109.48(15) no

loop_
_geom_bond_atom_site_label_1
_geom_bond_atom_site_label_2
_geom_bond_distance
_geom_bond_publ_flag
C1 C2 1.3957(19) yes
C1 C6 1.3984(19) yes
C2 C3 1.399(2) yes
C2 C34 1.4947(19) yes
C3 C4 1.4012(18) yes
C4 C5 1.404(2) yes
C4 C7 1.512(2) yes
C5 C6 1.398(2) yes
C6 C9 1.495(2) yes
C8 C9 1.390(2) yes
C8 C13 1.4012(19) yes
C9 C10 1.4018(18) yes
C10 C11 1.399(2) yes
C11 C12 1.398(2) yes
C11 C14 1.5105(18) yes
C12 C13 1.4001(19) yes
C13 C16 1.496(2) yes
C15 C16 1.3952(18) yes
C15 C20 1.394(2) yes
C16 C17 1.400(2) yes
C17 C18 1.401(2) yes
C18 C19 1.4020(19) yes
C18 C21 1.508(2) yes
C19 C20 1.395(2) yes
C20 C23 1.5007(18) yes
C22 C23 1.394(2) yes
C22 C27 1.3984(18) yes
C23 C24 1.398(2) yes
C24 C25 1.3987(18) yes
C25 C26 1.395(2) yes
C25 C28 1.510(2) yes
C26 C27 1.396(2) yes
C27 C30 1.489(2) yes
C29 C30 1.399(2) yes
C29 C34 1.393(2) yes
C30 C31 1.3978(19) yes
C31 C32 1.395(2) yes
C32 C33 1.402(2) yes
C32 C35 1.5113(19) yes
C33 C34 1.3963(18) yes
C36 C37 1.3999(18) yes
C36 C41 1.400(2) yes
C37 C38 1.402(2) yes
C37 C69 1.493(2) yes
C38 C39 1.401(2) yes
C39 C40 1.4049(18) yes
C39 C42 1.509(2) yes
C40 C41 1.397(2) yes
C41 C44 1.4956(18) yes
C43 C44 1.394(2) yes
C43 C48 1.3975(18) yes
C44 C45 1.397(2) yes
C45 C46 1.4021(18) yes
C46 C47 1.397(2) yes
C46 C49 1.507(2) yes
C47 C48 1.3987(19) yes
C48 C51 1.4901(17) yes
C50 C51 1.3969(18) yes
C50 C55 1.3929(17) yes
C51 C52 1.4024(18) yes
C52 C53 1.395(2) yes
C53 C54 1.398(2) yes
C53 C56 1.5065(18) yes
C54 C55 1.3970(18) yes
C55 C58 1.4912(19) yes
C57 C58 1.3960(19) yes
C57 C62 1.3975(19) yes
C58 C59 1.396(2) yes
C59 C60 1.4025(19) yes
C60 C61 1.401(2) yes
C60 C63 1.511(2) yes
C61 C62 1.402(2) yes
C62 C65 1.496(2) yes
C64 C65 1.391(2) yes
C64 C69 1.397(2) yes
C65 C66 1.3977(18) yes
C66 C67 1.397(2) yes
C67 C68 1.395(2) yes
C67 C70 1.5095(19) yes
C68 C69 1.3964(18) yes
C1 H1 0.9498(16) no
C3 H3 0.9500(13) no
C5 H5 0.9500(13) no
C7 H7 0.9800(14) no
C7 H7A 0.9800(14) no
C7 H7B 0.9800(14) no
C8 H8 0.9500(12) no
C10 H10 0.9503(16) no
C12 H12 0.9498(15) no
C14 H14 0.9803(15) no
C14 H14A 0.9798(16) no
C14 H14B 0.9801(14) no
C15 H15 0.9501(15) no
C17 H17 0.9501(13) no
C19 H19 0.9500(16) no
C21 H21 0.9799(14) no
C21 H21A 0.9801(16) no
C21 H21B 0.9800(14) no
C22 H22 0.9499(15) no
C24 H24 0.9498(16) no
C26 H26 0.9500(13) no
C28 H28 0.9800(14) no
C28 H28A 0.9799(14) no
C28 H28B 0.9799(16) no
C29 H29 0.9501(13) no
C31 H31 0.9501(14) no
C33 H33 0.9500(16) no
C35 H35 0.9800(14) no
C35 H35A 0.9800(16) no
C35 H35B 0.9800(14) no
C36 H36 0.9498(15) no
C38 H38 0.9500(13) no
C40 H40 0.9500(16) no
C42 H42 0.9800(14) no
C42 H42A 0.9801(15) no
C42 H42B 0.9801(15) no
C43 H43 0.9502(12) no
C45 H45 0.9503(16) no
C47 H47 0.9500(13) no
C49 H49 0.9799(15) no
C49 H49A 0.9800(15) no
C49 H49B 0.9801(15) no
C50 H50 0.9499(13) no
C52 H52 0.9500(13) no
C54 H54 0.9500(16) no
C56 H56 0.9801(15) no
C56 H56A 0.9799(14) no
C56 H56B 0.9799(15) no
C57 H57 0.9499(16) no
C59 H59 0.9502(14) no
C61 H61 0.9501(13) no
C63 H63 0.9800(14) no
C63 H63A 0.9800(14) no
C63 H63B 0.9800(15) no
C64 H64 0.9500(13) no
C66 H66 0.9499(16) no
C68 H68 0.9498(15) no
C70 H70 0.9800(15) no
C70 H70A 0.9800(16) no
C70 H70B 0.9801(16) no

loop_
_geom_contact_atom_site_label_1
_geom_contact_atom_site_label_2
_geom_contact_distance
_geom_contact_publ_flag
_geom_contact_site_symmetry_2
C1 C4 2.761(2) no .
C1 C8 2.7969(19) no .
C1 C29 2.818(2) no .
C2 C5 2.8142(19) no .
C3 C6 2.8125(19) no .
C3 C33 3.1784(18) no .
C5 C10 3.228(2) no .
C8 C11 2.7493(18) no .
C8 C15 2.816(2) no .
C9 C12 2.805(2) no .
C10 C13 2.820(2) no .
C12 C17 3.163(2) no .
C15 C18 2.747(2) no .
C15 C22 2.8138(18) no .
C16 C19 2.823(2) no .
C17 C20 2.8136(18) no .
C19 C24 3.1700(18) no .
C22 C25 2.756(2) no .
C22 C29 2.816(2) no .
C23 C26 2.8077(18) no .
C24 C27 2.805(2) no .
C26 C31 3.279(2) no .
C29 C32 2.7529(19) no .
C30 C33 2.812(2) no .
C31 C34 2.8115(19) no .
C36 C39 2.764(2) no .
C36 C43 2.7915(18) no .
C36 C64 2.816(2) no .
C37 C40 2.820(2) no .
C38 C41 2.8051(18) no .
C38 C68 3.187(2) no .
C40 C45 3.2220(18) no .
C43 C46 2.7507(19) no .
C43 C50 2.8251(18) no .
C44 C47 2.8099(18) no .
C45 C48 2.821(2) no .
C47 C52 3.193(2) no .
C50 C53 2.7504(18) no .
C50 C57 2.8010(19) no .
C51 C54 2.824(2) no .
C52 C55 2.8027(18) no .
C54 C59 3.312(2) no .
C57 C60 2.761(2) no .
C57 C64 2.819(2) no .
C58 C61 2.8005(19) no .
C59 C62 2.825(2) no .
C61 C66 3.154(2) no .
C64 C67 2.7401(18) no .
C65 C68 2.814(2) no .
C66 C69 2.817(2) no .
C5 C40 3.479(2) no 2_655
C7 C42 3.466(2) no 2_755
C8 C32 3.5032(17) no 2_755
C8 C33 3.5101(17) no 2_755
C9 C32 3.4336(17) no 2_755
C10 C29 3.4886(18) no 2_755
C10 C31 3.5672(18) no 2_655
C10 C34 3.5956(18) no 2_755
C11 C32 3.5570(17) no 2_655
C11 C34 3.4351(17) no 2_755
C12 C32 3.5874(18) no 2_655
C13 C35 3.5759(19) no 2_655
C18 C59 3.5752(18) no 3_776
C21 C58 3.502(2) no 3_776
C21 C59 3.5705(19) no 3_776
C23 C46 3.5050(17) no .
C23 C49 3.5990(19) no 1_655
C24 C43 3.4069(18) no .
C24 C48 3.4890(18) no .
C25 C43 3.4380(18) no .
C25 C44 3.4135(18) no .
C26 C40 3.3934(18) no .
C28 C43 3.5069(19) no .
C29 C10 3.4886(18) no 2_745
C31 C10 3.5672(18) no 2_645
C32 C8 3.5032(17) no 2_745
C32 C9 3.4336(17) no 2_745
C32 C11 3.5570(17) no 2_645
C32 C12 3.5874(18) no 2_645
C33 C8 3.5101(17) no 2_745
C34 C10 3.5956(18) no 2_745
C34 C11 3.4351(17) no 2_745
C35 C13 3.5759(19) no 2_645
C40 C5 3.479(2) no 2_645
C40 C26 3.3934(18) no .
C42 C7 3.466(2) no 2_745
C43 C24 3.4069(18) no .
C43 C25 3.4380(18) no .
C43 C28 3.5069(19) no .
C44 C25 3.4135(18) no .
C46 C23 3.5050(17) no .
C48 C24 3.4890(18) no .
C49 C23 3.5990(19) no 1_455
C50 C52 3.5729(17) no 3_676
C50 C53 3.5102(17) no 3_676
C50 C56 3.5164(18) no 3_676
C51 C53 3.3313(17) no 3_676
C52 C50 3.5729(17) no 3_676
C52 C53 3.5784(17) no 3_676
C52 C54 3.5789(17) no 3_676
C52 C55 3.5996(17) no 3_676
C53 C50 3.5102(17) no 3_676
C53 C51 3.3313(17) no 3_676
C53 C52 3.5784(17) no 3_676
C53 C53 3.5595(17) no 3_776
C54 C52 3.5789(17) no 3_676
C55 C52 3.5996(17) no 3_676
C56 C50 3.5164(18) no 3_676
C58 C21 3.502(2) no 3_776
C59 C18 3.5752(18) no 3_776
C59 C21 3.5705(19) no 3_776
C61 C68 3.4548(19) no 3_666
C65 C68 3.5926(18) no 3_666
C66 C69 3.5920(18) no 3_666
C68 C61 3.4548(19) no 3_666
C68 C65 3.5926(18) no 3_666
C69 C66 3.5920(18) no 3_666
C1 H3 3.2484(15) no .
C1 H5 3.2495(15) no .
C1 H8 2.5528(15) no .
C1 H15 3.4839(17) no .
C1 H29 2.5215(15) no .
H1 C3 3.2394(13) no .
H1 C5 3.2389(15) no .
H1 C8 2.4705(13) no .
H1 H8 2.16145(9) no .
H1 C9 2.5518(13) no .
H1 C13 3.5869(14) no .
H1 C15 3.5299(16) no .
H1 H15 2.63154(18) no .
H1 H22 2.92045(16) no .
H1 C29 2.4797(13) no .
H1 H29 2.06271(9) no .
H1 C34 2.5691(13) no .
C2 H29 2.5834(17) no .
C2 H33 2.7620(13) no .
C3 H5 3.2767(13) no .
C3 H7 2.5847(12) no .
C3 H7A 3.2424(13) no .
C3 H7B 3.0229(13) no .
C3 H33 2.9470(13) no .
H3 C5 3.2762(13) no .
H3 C7 2.6722(15) no .
H3 H7 2.38016(12) no .
H3 H7A 3.46751(16) no .
H3 H7B 3.16511(15) no .
H3 C33 2.9695(14) no .
H3 H33 2.52347(10) no .
H3 C34 2.7705(12) no .
C5 H7 3.3071(15) no .
C5 H7A 2.6710(16) no .
C5 H7B 2.9021(16) no .
C5 H10 3.0169(13) no .
H5 C7 2.6845(15) no .
H5 H7 3.57858(17) no .
H5 H7A 2.52491(12) no .
H5 H7B 2.95962(15) no .
H5 C9 2.7905(16) no .
H5 C10 3.0384(15) no .
H5 H10 2.61271(11) no .
C6 H8 2.5803(17) no .
C6 H10 2.7798(13) no .
C8 H10 3.2488(13) no .
C8 H12 3.2467(13) no .
C8 H15 2.4178(13) no .
H8 C10 3.2342(14) no .
H8 C12 3.2331(13) no .
H8 C15 2.5457(16) no .
H8 H15 1.97355(9) no .
H8 C16 2.6267(15) no .
H8 H22 3.57153(15) no .
H8 H29 3.03701(19) no .
C10 H12 3.2722(16) no .
C10 H14 3.2240(13) no .
C10 H14A 2.5733(13) no .
C10 H14B 3.0452(13) no .
H10 C12 3.2752(17) no .
H10 C14 2.6733(14) no .
H10 H14 3.45457(14) no .
H10 H14A 2.37209(12) no .
H10 H14B 3.18850(16) no .
C12 H14 2.6528(14) no .
C12 H14A 3.2943(16) no .
C12 H14B 2.8917(14) no .
C12 H17 2.9437(17) no .
H12 C14 2.6642(16) no .
H12 H14 2.50330(12) no .
H12 H14A 3.5611(2) no .
H12 H14B 2.93436(14) no .
H12 C16 2.7587(13) no .
H12 C17 2.9093(15) no .
H12 H17 2.44892(16) no .
C13 H15 2.5629(13) no .
C13 H17 2.7817(16) no .
C15 H17 3.2409(13) no .
C15 H19 3.2425(16) no .
C15 H22 2.5379(13) no .
H15 C17 3.2310(14) no .
H15 C19 3.2313(16) no .
H15 C22 2.4239(13) no .
H15 H22 1.99031(10) no .
H15 C23 2.5538(15) no .
H15 C29 3.5404(14) no .
H15 H29 2.76768(13) no .
C17 H19 3.2805(14) no .
C17 H21 2.6322(16) no .
C17 H21A 3.2849(17) no .
C17 H21B 2.9307(16) no .
H17 C19 3.2795(13) no .
H17 C21 2.6687(16) no .
H17 H21 2.47364(18) no .
H17 H21A 3.5493(2) no .
H17 H21B 2.98773(17) no .
C19 H21 3.2581(13) no .
C19 H21A 2.5956(15) no .
C19 H21B 2.9857(13) no .
C19 H24 2.9228(13) no .
H19 C21 2.6681(14) no .
H19 H21 3.5077(2) no .
H19 H21A 2.41140(12) no .
H19 H21B 3.08266(17) no .
H19 C23 2.7821(15) no .
H19 C24 2.9615(13) no .
H19 H24 2.48721(14) no .
C20 H22 2.6104(15) no .
C20 H24 2.7528(15) no .
C22 H24 3.2459(17) no .
C22 H26 3.2478(13) no .
C22 H29 2.5431(15) no .
H22 C24 3.2360(16) no .
H22 C26 3.2365(14) no .
H22 C29 2.5966(15) no .
H22 H29 2.30947(11) no .
H22 C30 2.5752(13) no .
C24 H26 3.2691(14) no .
C24 H28 3.0281(13) no .
C24 H28A 3.2475(13) no .
C24 H28B 2.5983(15) no .
H24 C26 3.2681(15) no .
H24 C28 2.6833(14) no .
H24 H28 3.14136(16) no .
H24 H28A 3.4980(2) no .
H24 H28B 2.41324(13) no .
C26 H28 2.8641(16) no .
C26 H28A 2.6548(16) no .
C26 H28B 3.2922(17) no .
C26 H31 3.1241(16) no .
H26 C28 2.6512(17) no .
H26 H28 2.87779(18) no .
H26 H28A 2.51991(18) no .
H26 H28B 3.5613(2) no .
H26 C30 2.7762(16) no .
H26 C31 3.1002(16) no .
H26 H31 2.75466(17) no .
C27 H29 2.5494(15) no .
C27 H31 2.7923(14) no .
C29 H31 3.2497(13) no .
C29 H33 3.2456(16) no .
H29 C31 3.2386(13) no .
H29 C33 3.2348(15) no .
C31 H33 3.2747(16) no .
C31 H35 2.8623(15) no .
C31 H35A 3.2982(16) no .
C31 H35B 2.6687(14) no .
H31 C33 3.2755(15) no .
H31 C35 2.6607(16) no .
H31 H35 2.88162(15) no .
H31 H35A 3.5713(3) no .
H31 H35B 2.53758(14) no .
C33 H35 3.0686(13) no .
C33 H35A 2.5736(13) no .
C33 H35B 3.2171(13) no .
H33 C35 2.6772(14) no .
H33 H35 3.21728(18) no .
H33 H35A 2.36808(13) no .
H33 H35B 3.44068(15) no .
C36 H38 3.2482(13) no .
C36 H40 3.2539(16) no .
C36 H43 2.4367(13) no .
C36 H64 2.4445(16) no .
H36 C38 3.2365(14) no .
H36 C40 3.2393(16) no .
H36 C43 2.5667(13) no .
H36 H43 2.13564(11) no .
H36 C44 2.5920(15) no .
H36 H50 3.08628(15) no .
H36 C64 2.5580(15) no .
H36 H64 2.05748(11) no .
H36 C69 2.6130(13) no .
C37 H43 3.5415(13) no .
C37 H64 2.5635(16) no .
C37 H68 2.7758(13) no .
C38 H40 3.2759(14) no .
C38 H42 2.5703(16) no .
C38 H42A 3.1326(16) no .
C38 H42B 3.1708(17) no .
C38 H68 2.9780(15) no .
H38 C40 3.2743(13) no .
H38 C42 2.6812(16) no .
H38 H42 2.35892(17) no .
H38 H42A 3.3013(2) no .
H38 H42B 3.3806(2) no .
H38 C68 2.9511(17) no .
H38 H68 2.51273(15) no .
H38 C69 2.7654(16) no .
C40 H42 3.3190(13) no .
C40 H42A 2.7676(14) no .
C40 H42B 2.7601(15) no .
C40 H45 3.0445(13) no .
H40 C42 2.6702(14) no .
H40 H42A 2.70422(11) no .
H40 H42B 2.71310(15) no .
H40 C44 2.7765(15) no .
H40 C45 3.0060(13) no .
H40 H45 2.61469(12) no .
C41 H43 2.5425(13) no .
C41 H45 2.7891(13) no .
C43 H45 3.2482(12) no .
C43 H47 3.2447(13) no .
C43 H50 2.5213(13) no .
C43 H64 3.4574(13) no .
H43 C45 3.2368(16) no .
H43 C47 3.2352(13) no .
H43 C50 2.4753(13) no .
H43 H50 2.03741(13) no .
H43 C51 2.5606(13) no .
H43 H57 2.97760(18) no .
H43 C64 3.4740(14) no .
H43 H64 2.56356(12) no .
C45 H47 3.2767(14) no .
C45 H49 3.2701(13) no .
C45 H49A 2.6073(14) no .
C45 H49B 2.9508(14) no .
H45 C47 3.2783(15) no .
H45 C49 2.6661(14) no .
H45 H49 3.5244(2) no .
H45 H49A 2.43038(13) no .
H45 H49B 3.04145(18) no .
C47 H49 2.6133(15) no .
C47 H49A 3.2694(16) no .
C47 H49B 2.9557(16) no .
C47 H52 2.9630(15) no .
H47 C49 2.6670(16) no .
H47 H49 2.43373(15) no .
H47 H49A 3.5222(2) no .
H47 H49B 3.0484(2) no .
H47 C51 2.7781(12) no .
H47 C52 2.9854(12) no .
H47 H52 2.53639(14) no .
C48 H50 2.5874(13) no .
C48 H52 2.7681(13) no .
C50 H52 3.2447(13) no .
C50 H54 3.2520(12) no .
C50 H57 2.5877(12) no .
C50 H64 3.5334(13) no .
H50 C52 3.2358(13) no .
H50 C54 3.2400(14) no .
H50 C57 2.5337(14) no .
H50 H57 2.32628(9) no .
H50 C58 2.5307(16) no .
H50 H64 2.79931(15) no .
C52 H54 3.2764(13) no .
C52 H56 2.5496(13) no .
C52 H56A 3.1272(12) no .
C52 H56B 3.1467(13) no .
H52 C54 3.2740(16) no .
H52 C56 2.6602(16) no .
H52 H56 2.32918(10) no .
H52 H56A 3.30600(18) no .
H52 H56B 3.3373(2) no .
C54 H56 3.3097(13) no .
C54 H56A 2.7546(13) no .
C54 H56B 2.7538(13) no .
C54 H59 3.1623(15) no .
H54 C56 2.6623(14) no .
H54 H56 3.59583(17) no .
H54 H56A 2.69770(12) no .
H54 H56B 2.70281(16) no .
H54 C58 2.7950(13) no .
H54 C59 3.1822(13) no .
H54 H59 2.86033(12) no .
C55 H57 2.5443(13) no .
C55 H59 2.7925(13) no .
C57 H59 3.2550(15) no .
C57 H61 3.2459(15) no .
C57 H64 2.4258(16) no .
H57 C59 3.2422(16) no .
H57 C61 3.2375(15) no .
H57 C64 2.5424(13) no .
H57 H64 1.96721(8) no .
H57 C65 2.6146(13) no .
C59 H61 3.2765(13) no .
C59 H63 3.3017(15) no .
C59 H63A 2.6659(15) no .
C59 H63B 2.8615(16) no .
H59 C61 3.2796(13) no .
H59 C63 2.6633(15) no .
H59 H63 3.57729(18) no .
H59 H63A 2.54403(11) no .
H59 H63B 2.87296(14) no .
C61 H63 2.5826(16) no .
C61 H63A 3.2160(15) no .
C61 H63B 3.0819(16) no .
C61 H66 2.9436(13) no .
H61 C63 2.6827(15) no .
H61 H63 2.37757(13) no .
H61 H63A 3.44158(15) no .
H61 H63B 3.22816(16) no .
H61 C65 2.7567(16) no .
H61 C66 2.8987(15) no .
H61 H66 2.45644(11) no .
C62 H64 2.5638(17) no .
C62 H66 2.7720(13) no .
C64 H66 3.2426(15) no .
C64 H68 3.2446(14) no .
H64 C66 3.2320(14) no .
H64 C68 3.2334(13) no .
C66 H68 3.2772(16) no .
C66 H70 3.1046(13) no .
C66 H70A 2.5588(13) no .
C66 H70B 3.1775(13) no .
H66 C68 3.2777(17) no .
H66 C70 2.6721(15) no .
H66 H70 3.28032(15) no .
H66 H70A 2.34693(14) no .
H66 H70B 3.38257(16) no .
C68 H70 2.7747(14) no .
C68 H70A 3.3042(15) no .
C68 H70B 2.7205(13) no .
H68 C70 2.6482(16) no .
H68 H70 2.74097(14) no .
H68 H70A 3.5806(2) no .
H68 H70B 2.62965(12) no .
C1 H14 3.3419(13) no 2_645
C1 H14B 3.2492(13) no 2_745
C1 H35 3.5911(13) no 2_755
C1 H35B 3.4014(13) no 2_655
C1 H42B 2.8228(15) no 2_655
H1 H14 2.97774(12) no 2_645
H1 H35B 2.82141(12) no 2_655
H1 H42B 3.2763(2) no 2_655
C2 H14 3.3430(13) no 2_645
C2 H14B 2.8915(13) no 2_745
C2 H42B 2.8391(14) no 2_655
C3 H12 3.4643(12) no 2_745
C3 H14B 3.2024(12) no 2_745
C3 H42A 3.5965(12) no 2_755
C3 H42B 2.8907(12) no 2_655
C3 H63 3.1816(12) no 4_564
C3 H63B 3.4171(13) no 4_564
H3 C12 3.1595(13) no 2_745
H3 H12 2.96191(14) no 2_745
H3 H14B 3.4991(2) no 2_745
H3 H17 3.49621(14) no 2_745
H3 H42B 3.45317(15) no 2_655
H3 C63 2.9935(16) no 4_564
H3 H63 2.59395(15) no 4_564
H3 H63A 3.57215(15) no 4_564
H3 H63B 2.52656(12) no 4_564
C4 H42A 2.9783(12) no 2_755
C4 H42B 2.9507(12) no 2_655
C5 H26 3.1622(14) no 2_755
C5 H31 3.3769(12) no 2_755
C5 H40 3.1739(13) no 2_655
C5 H42A 3.3505(12) no 2_755
C5 H42B 3.0461(12) no 2_655
H5 C26 3.0770(14) no 2_755
H5 H26 2.38010(10) no 2_755
H5 C27 3.5531(12) no 2_755
H5 C30 3.3477(13) no 2_755
H5 C31 3.2233(14) no 2_755
H5 H31 3.07364(15) no 2_755
H5 C40 3.3560(14) no 2_655
H5 H40 3.01356(15) no 2_655
H5 H42A 3.42254(15) no 2_755
H5 H45 3.13946(14) no 2_655
C6 H35 3.3256(14) no 2_755
C6 H35B 3.5884(13) no 2_655
C6 H42B 3.0304(14) no 2_655
C7 H26 3.2641(14) no 2_755
C7 H42 3.3529(14) no 2_755
C7 H42A 2.9444(14) no 2_755
C7 H61 3.2661(16) no 4_564
C7 H63 3.3473(14) no 4_564
H7 H17 3.50557(18) no 2_745
H7 C38 3.4693(13) no 2_755
H7 H38 3.08038(16) no 2_755
H7 C39 3.5607(12) no 2_755
H7 C42 3.2602(15) no 2_755
H7 H42 2.89195(15) no 2_755
H7 H42A 2.98317(13) no 2_755
H7 C61 3.4437(15) no 4_564
H7 H61 2.80575(15) no 4_564
H7 C63 3.4531(14) no 4_564
H7 H63 2.91500(12) no 4_564
H7 H63B 3.30856(18) no 4_564
H7A C26 3.3050(13) no 2_755
H7A H26 2.41125(13) no 2_755
H7A C28 3.4422(15) no 2_755
H7A H28 3.34897(16) no 2_755
H7A H28A 2.82973(13) no 2_755
H7A C38 3.3204(13) no 2_755
H7A H38 3.38261(14) no 2_755
H7A C39 3.0287(12) no 2_755
H7A C42 3.0198(15) no 2_755
H7A H42 3.15592(13) no 2_755
H7A H42A 2.49102(12) no 2_755
H7B C36 3.0487(14) no 2_655
H7B H36 3.47106(16) no 2_655
H7B C37 3.2148(14) no 2_655
H7B C38 3.1291(13) no 2_655
H7B C39 2.9816(12) no 2_655
H7B C40 3.0097(13) no 2_655
H7B H40 3.52449(14) no 2_655
H7B C41 3.0924(12) no 2_655
H7B H42B 3.57667(18) no 2_655
H7B H61 2.83067(14) no 4_564
H7B H63 3.14138(18) no 4_564
H7B H66 3.5072(2) no 4_564
C8 H33 3.5432(12) no 2_755
C8 H35 3.0857(12) no 2_755
C8 H35B 3.0343(12) no 2_655
H8 C32 3.5127(13) no 2_755
H8 C35 3.2404(14) no 2_755
H8 H35 2.55222(13) no 2_755
H8 H35A 3.36059(17) no 2_755
H8 H35B 3.47530(18) no 2_655
H8 H49A 3.50419(15) no 1_655
C9 H35 3.3643(12) no 2_755
C9 H35B 3.1102(12) no 2_655
C10 H31 3.4866(13) no 2_655
C10 H35B 3.4770(13) no 2_655
H10 C29 3.4373(13) no 2_755
H10 H29 3.53079(15) no 2_755
H10 C30 3.5642(13) no 2_755
H10 C31 3.5964(13) no 2_655
H10 H31 3.42594(16) no 2_655
H10 H40 3.03948(15) no 2_655
H10 C45 3.5924(16) no 2_655
H10 H45 2.66991(18) no 2_655
C12 H3 3.1595(13) no 2_755
C12 H35A 3.5201(13) no 2_655
C12 H35B 3.4980(13) no 2_655
C12 H42 3.5092(14) no 1_565
H12 C3 3.4643(12) no 2_755
H12 H3 2.96191(14) no 2_755
H12 C33 3.4867(13) no 2_655
H12 H33 3.34185(17) no 2_655
H12 C42 3.3661(15) no 1_565
H12 H42 2.57683(12) no 1_565
H12 H42A 3.5546(2) no 1_565
H12 H42B 3.53610(17) no 1_565
C13 H33 3.5472(13) no 2_755
C13 H35A 3.2644(13) no 2_655
C13 H35B 3.1458(14) no 2_655
C13 H63B 3.5537(15) no 3_776
C14 H22 3.4444(15) no 2_655
C14 H35 3.2540(13) no 1_565
H14 C1 3.3419(13) no 2_655
H14 H1 2.97774(12) no 2_655
H14 C2 3.3430(13) no 2_655
H14 H22 3.3727(2) no 2_655
H14 C29 3.1708(13) no 2_655
H14 H29 3.59209(18) no 2_655
H14 C30 3.5329(14) no 2_655
H14 C33 3.2834(13) no 2_655
H14 C34 2.9701(12) no 2_655
H14 H35 3.39443(16) no 1_565
H14 H35B 3.33593(19) no 1_565
H14 C42 3.4308(16) no 1_565
H14 H42 3.2926(2) no 1_565
H14 H42A 3.37424(17) no 1_565
H14 H42B 3.05978(15) no 1_565
H14A C22 3.3096(15) no 2_655
H14A H22 2.66461(13) no 2_655
H14A C27 3.5942(14) no 2_655
H14A C29 3.4878(13) no 2_655
H14A H29 3.59358(19) no 2_755
H14A C30 3.3215(13) no 2_655
H14A H35 3.21932(19) no 1_565
H14A H35B 3.5637(2) no 1_565
H14A H45 3.5052(2) no 2_655
H14A C49 3.5989(16) no 2_655
H14A H49A 3.23366(17) no 2_655
H14A H49B 3.10465(17) no 2_655
H14B C1 3.2492(13) no 2_755
H14B C2 2.8915(13) no 2_755
H14B C3 3.2024(12) no 2_755
H14B H3 3.4991(2) no 2_755
H14B C29 3.3847(13) no 2_755
H14B H29 3.04143(15) no 2_755
H14B C34 3.2549(12) no 2_755
H14B C35 3.4322(13) no 1_565
H14B H35 2.65535(15) no 1_565
H14B H35B 3.36063(16) no 1_565
H14B H42A 3.56050(19) no 1_565
C15 H35A 3.3227(14) no 2_655
C15 H35B 3.5896(16) no 2_655
C15 H49 3.0823(14) no 1_655
C15 H49A 3.4470(13) no 1_655
H15 H35A 3.38501(15) no 2_655
H15 H35B 3.23486(15) no 2_655
H15 C49 3.5577(15) no 1_655
H15 H49 3.14574(15) no 1_655
H15 H49A 3.07829(13) no 1_655
C16 H35A 3.2195(13) no 2_655
C16 H63B 3.2490(13) no 3_776
C17 H63A 3.2378(13) no 3_676
C17 H63B 2.9495(13) no 3_776
H17 H3 3.49621(14) no 2_755
H17 H7 3.50557(18) no 2_755
H17 H38 3.46502(16) no 1_565
H17 H42 3.19923(16) no 1_565
H17 C63 3.5479(14) no 3_776
H17 H63A 3.21140(17) no 3_676
H17 H63B 2.75021(15) no 3_776
C18 H59 3.5838(12) no 3_776
C18 H63A 3.1573(13) no 3_676
C19 H47 3.3376(12) no .
C19 H52 3.2540(16) no .
C19 H54 3.2395(14) no 3_776
H19 C47 3.1518(13) no .
H19 H47 2.86821(14) no .
H19 C48 3.4720(12) no .
H19 C52 3.0794(12) no .
H19 H52 2.37718(14) no .
H19 C54 3.5596(14) no 3_776
H19 H54 2.77543(14) no 3_776
C20 H49 3.1077(13) no 1_655
C20 H49A 3.5538(13) no 1_655
C20 H49B 3.2679(13) no .
C21 H52 3.5266(15) no .
C21 H56 3.5054(16) no .
C21 H63A 3.1568(15) no 3_676
C21 H68 3.1006(15) no 1_565
C21 H70B 3.1516(16) no 1_565
H21 H38 3.34067(17) no 1_565
H21 C57 3.1146(15) no 3_776
H21 H57 3.5378(2) no 3_776
H21 C58 3.2359(14) no 3_776
H21 C59 3.2080(13) no 3_776
H21 C60 3.1446(13) no 3_776
H21 C61 3.1579(13) no 3_776
H21 C62 3.1872(14) no 3_776
H21 H63A 3.58746(18) no 3_676
H21 C68 3.4825(14) no 1_565
H21 H68 2.71872(11) no 1_565
H21 H70B 3.0013(2) no 1_565
H21A H52 2.85110(13) no .
H21A H54 3.36285(14) no 3_776
H21A C55 3.5484(12) no 3_776
H21A C56 3.5139(16) no .
H21A H56 2.60215(16) no .
H21A C57 3.1811(13) no 3_776
H21A H57 3.32354(16) no 3_776
H21A C58 3.0210(13) no 3_776
H21A C59 3.4199(13) no 3_776
H21A H68 3.47999(19) no 1_565
H21A C70 3.5217(16) no 1_565
H21A H70 3.48473(16) no 1_565
H21A H70B 2.72536(14) no 1_565
H21B H52 3.55267(18) no .
H21B C59 2.9498(13) no 3_676
H21B H59 2.98581(14) no 3_676
H21B C60 2.8856(13) no 3_676
H21B C61 3.5960(13) no 3_676
H21B C63 3.0055(15) no 3_676
H21B H63 3.30965(14) no 3_676
H21B H63A 2.43926(13) no 3_676
H21B C68 3.5869(14) no 1_565
H21B H68 2.68162(14) no 1_565
H21B H70 3.4771(2) no 1_565
H21B H70B 3.2137(2) no 1_565
C22 H14A 3.3096(15) no 2_645
C22 H49A 3.1352(13) no 1_655
C22 H49B 3.2718(13) no .
H22 C14 3.4444(15) no 2_645
H22 H14 3.3727(2) no 2_645
H22 H14A 2.66461(13) no 2_645
H22 H49A 3.52975(19) no 1_655
H22 H49B 2.91201(14) no .
C23 H49 3.2892(12) no 1_655
C23 H49A 3.1538(13) no 1_655
C23 H49B 3.3194(12) no .
C24 H49A 3.5212(14) no 1_655
H24 C43 3.3570(12) no .
H24 H43 3.54858(14) no .
H24 C47 3.5751(13) no .
H24 C48 3.2088(12) no .
H24 C51 3.5526(12) no .
H24 H54 2.79280(12) no 3_776
H24 C56 3.2773(16) no 3_776
H24 H56A 2.7893(2) no 3_776
H24 H56B 2.95140(16) no 3_776
C25 H43 3.5278(15) no .
C26 H5 3.0770(14) no 2_745
C26 H7A 3.3050(13) no 2_745
C26 H40 3.1019(13) no .
C26 H45 3.3888(13) no 1_655
H26 C5 3.1622(14) no 2_745
H26 H5 2.38010(10) no 2_745
H26 C7 3.2641(14) no 2_745
H26 H7A 2.41125(13) no 2_745
H26 C39 3.5285(13) no .
H26 C40 3.1268(13) no .
H26 H40 2.91768(15) no .
H26 H42A 3.14359(15) no .
H26 H45 3.47328(16) no 1_655
C27 H5 3.5531(12) no 2_745
C27 H14A 3.5942(14) no 2_645
C27 H40 3.4332(13) no .
C27 H49A 3.3458(12) no 1_655
C28 H7A 3.4422(15) no 2_745
C28 H43 3.1814(15) no .
C28 H56A 3.5311(16) no 3_776
C28 H56B 3.1586(15) no 3_776
C28 H70A 2.9511(16) no 3_766
H28 H7A 3.34897(16) no 2_745
H28 C36 3.3519(13) no 1_655
H28 H36 2.93199(13) no 1_655
H28 C41 3.2400(12) no 1_655
H28 C43 3.3253(12) no 1_655
H28 C44 2.9005(12) no 1_655
H28 C45 3.1973(14) no 1_655
H28 H45 3.47522(18) no 1_655
H28 H56B 2.98771(14) no 3_776
H28 H70A 2.68155(16) no 3_766
H28A H7A 2.82973(13) no 2_745
H28A C36 3.2303(13) no .
H28A C37 3.3552(13) no .
H28A C38 3.5138(13) no .
H28A C39 3.5310(14) no .
H28A C40 3.2612(14) no .
H28A C41 3.0765(12) no .
H28A C43 3.4656(12) no .
H28A H43 3.06106(13) no .
H28A C44 3.5167(12) no .
H28A H70A 3.00541(18) no 3_766
H28B C43 3.0984(12) no .
H28B H43 2.65519(14) no .
H28B C56 2.9627(15) no 3_776
H28B H56 3.29968(19) no 3_776
H28B H56A 2.62992(13) no 3_776
H28B H56B 2.53643(10) no 3_776
H28B H57 3.4610(2) no .
H28B C70 3.4728(16) no 3_766
H28B H70A 2.67446(11) no 3_766
H28B H70B 3.4860(2) no 3_766
C29 H10 3.4373(13) no 2_745
C29 H14 3.1708(13) no 2_645
C29 H14A 3.4878(13) no 2_645
C29 H14B 3.3847(13) no 2_745
C29 H49A 3.5424(15) no 1_655
H29 H10 3.53079(15) no 2_745
H29 H14 3.59209(18) no 2_645
H29 H14A 3.59358(19) no 2_745
H29 H14B 3.04143(15) no 2_745
H29 H49A 2.79437(15) no 1_655
C30 H5 3.3477(13) no 2_745
C30 H10 3.5642(13) no 2_745
C30 H14 3.5329(14) no 2_645
C30 H14A 3.3215(13) no 2_645
C31 H5 3.2233(14) no 2_745
C31 H10 3.5964(13) no 2_645
C31 H42A 3.5530(14) no .
H31 C5 3.3769(12) no 2_745
H31 H5 3.07364(15) no 2_745
H31 C10 3.4866(13) no 2_645
H31 H10 3.42594(16) no 2_645
H31 H40 2.88770(16) no .
H31 C42 3.3758(15) no .
H31 H42A 2.63530(13) no .
H31 H42B 3.37504(15) no .
C32 H8 3.5127(13) no 2_745
C33 H12 3.4867(13) no 2_645
C33 H14 3.2834(13) no 2_645
H33 C8 3.5432(12) no 2_745
H33 H12 3.34185(17) no 2_645
H33 C13 3.5472(13) no 2_745
H33 C63 3.2765(17) no 4_564
H33 H63 3.2838(2) no 4_564
H33 H63A 3.1381(2) no 4_564
H33 H63B 2.86877(19) no 4_564
C34 H14 2.9701(12) no 2_645
C34 H14B 3.2549(12) no 2_745
C35 H8 3.2404(14) no 2_745
C35 H14B 3.4322(13) no 1_545
C35 H49B 3.5066(15) no 2_645
H35 C1 3.5911(13) no 2_745
H35 C6 3.3256(14) no 2_745
H35 C8 3.0857(12) no 2_745
H35 H8 2.55222(13) no 2_745
H35 C9 3.3643(12) no 2_745
H35 C14 3.2540(13) no 1_545
H35 H14 3.39443(16) no 1_545
H35 H14A 3.21932(19) no 1_545
H35 H14B 2.65535(15) no 1_545
H35 H49B 3.24853(19) no 2_645
H35A H8 3.36059(17) no 2_745
H35A C12 3.5201(13) no 2_645
H35A C13 3.2644(13) no 2_645
H35A C15 3.3227(14) no 2_645
H35A H15 3.38501(15) no 2_645
H35A C16 3.2195(13) no 2_645
H35A H49B 2.95941(14) no 2_645
H35B C1 3.4014(13) no 2_645
H35B H1 2.82141(12) no 2_645
H35B C6 3.5884(13) no 2_645
H35B C8 3.0343(12) no 2_645
H35B H8 3.47530(18) no 2_645
H35B C9 3.1102(12) no 2_645
H35B C10 3.4770(13) no 2_645
H35B C12 3.4980(13) no 2_645
H35B C13 3.1458(14) no 2_645
H35B H14 3.33593(19) no 1_545
H35B H14A 3.5637(2) no 1_545
H35B H14B 3.36063(16) no 1_545
H35B C15 3.5896(16) no 2_645
H35B H15 3.23486(15) no 2_645
C36 H7B 3.0487(14) no 2_645
C36 H28 3.3519(13) no 1_455
C36 H28A 3.2303(13) no .
H36 H7B 3.47106(16) no 2_645
H36 H28 2.93199(13) no 1_455
H36 H66 3.20076(13) no 3_666
H36 C70 3.2320(16) no 3_666
H36 H70 2.94025(18) no 3_666
H36 H70A 2.79509(14) no 3_666
C37 H7B 3.2148(14) no 2_645
C37 H28A 3.3552(13) no .
C37 H61 3.2994(13) no 3_666
C38 H7 3.4693(13) no 2_745
C38 H7A 3.3204(13) no 2_745
C38 H7B 3.1291(13) no 2_645
C38 H28A 3.5138(13) no .
C38 H61 3.5242(13) no 3_666
C38 H63 3.3351(13) no 3_666
H38 H7 3.08038(16) no 2_745
H38 H7A 3.38261(14) no 2_745
H38 H17 3.46502(16) no 1_545
H38 H21 3.34067(17) no 1_545
H38 H61 3.53501(17) no 3_666
H38 H63 3.00745(12) no 3_666
C39 H7 3.5607(12) no 2_745
C39 H7A 3.0287(12) no 2_745
C39 H7B 2.9816(12) no 2_645
C39 H26 3.5285(13) no .
C39 H28A 3.5310(14) no .
C40 H5 3.3560(14) no 2_645
C40 H7B 3.0097(13) no 2_645
C40 H26 3.1268(13) no .
C40 H28A 3.2612(14) no .
H40 C5 3.1739(13) no 2_645
H40 H5 3.01356(15) no 2_645
H40 H7B 3.52449(14) no 2_645
H40 H10 3.03948(15) no 2_645
H40 C26 3.1019(13) no .
H40 H26 2.91768(15) no .
H40 C27 3.4332(13) no .
H40 H31 2.88770(16) no .
C41 H7B 3.0924(12) no 2_645
C41 H28 3.2400(12) no 1_455
C41 H28A 3.0765(12) no .
C42 H7 3.2602(15) no 2_745
C42 H7A 3.0198(15) no 2_745
C42 H12 3.3661(15) no 1_545
C42 H14 3.4308(16) no 1_545
C42 H31 3.3758(15) no .
H42 C7 3.3529(14) no 2_745
H42 H7 2.89195(15) no 2_745
H42 H7A 3.15592(13) no 2_745
H42 C12 3.5092(14) no 1_545
H42 H12 2.57683(12) no 1_545
H42 H14 3.2926(2) no 1_545
H42 H17 3.19923(16) no 1_545
H42 H63 3.42020(14) no 3_666
H42A C3 3.5965(12) no 2_745
H42A C4 2.9783(12) no 2_745
H42A C5 3.3505(12) no 2_745
H42A H5 3.42254(15) no 2_745
H42A C7 2.9444(14) no 2_745
H42A H7 2.98317(13) no 2_745
H42A H7A 2.49102(12) no 2_745
H42A H12 3.5546(2) no 1_545
H42A H14 3.37424(17) no 1_545
H42A H14B 3.56050(19) no 1_545
H42A H26 3.14359(15) no .
H42A C31 3.5530(14) no .
H42A H31 2.63530(13) no .
H42B C1 2.8228(15) no 2_645
H42B H1 3.2763(2) no 2_645
H42B C2 2.8391(14) no 2_645
H42B C3 2.8907(12) no 2_645
H42B H3 3.45317(15) no 2_645
H42B C4 2.9507(12) no 2_645
H42B C5 3.0461(12) no 2_645
H42B C6 3.0304(14) no 2_645
H42B H7B 3.57667(18) no 2_645
H42B H12 3.53610(17) no 1_545
H42B H14 3.05978(15) no 1_545
H42B H31 3.37504(15) no .
C43 H24 3.3570(12) no .
C43 H28 3.3253(12) no 1_455
C43 H28A 3.4656(12) no .
C43 H28B 3.0984(12) no .
C43 H56B 3.3997(12) no 3_676
H43 H24 3.54858(14) no .
H43 C25 3.5278(15) no .
H43 C28 3.1814(15) no .
H43 H28A 3.06106(13) no .
H43 H28B 2.65519(14) no .
C44 H28 2.9005(12) no 1_455
C44 H28A 3.5167(12) no .
C45 H10 3.5924(16) no 2_645
C45 H28 3.1973(14) no 1_455
H45 H5 3.13946(14) no 2_645
H45 H10 2.66991(18) no 2_645
H45 H14A 3.5052(2) no 2_645
H45 C26 3.3888(13) no 1_455
H45 H26 3.47328(16) no 1_455
H45 H28 3.47522(18) no 1_455
C47 H19 3.1518(13) no .
C47 H24 3.5751(13) no .
C47 H54 3.3082(14) no 3_676
C47 H56B 3.4053(15) no 3_676
C47 H59 3.5354(13) no 3_676
H47 C19 3.3376(12) no .
H47 H19 2.86821(14) no .
H47 C54 3.1771(15) no 3_676
H47 H54 2.83868(14) no 3_676
H47 C59 3.4601(13) no 3_676
H47 H59 2.61289(14) no 3_676
C48 H19 3.4720(12) no .
C48 H24 3.2088(12) no .
C48 H56B 2.9650(12) no 3_676
C49 H14A 3.5989(16) no 2_645
C49 H15 3.5577(15) no 1_455
H49 C15 3.0823(14) no 1_455
H49 H15 3.14574(15) no 1_455
H49 C20 3.1077(13) no 1_455
H49 C23 3.2892(12) no 1_455
H49 H59 3.10147(15) no 3_676
H49A H8 3.50419(15) no 1_455
H49A H14A 3.23366(17) no 2_645
H49A C15 3.4470(13) no 1_455
H49A H15 3.07829(13) no 1_455
H49A C20 3.5538(13) no 1_455
H49A C22 3.1352(13) no 1_455
H49A H22 3.52975(19) no 1_455
H49A C23 3.1538(13) no 1_455
H49A C24 3.5212(14) no 1_455
H49A C27 3.3458(12) no 1_455
H49A C29 3.5424(15) no 1_455
H49A H29 2.79437(15) no 1_455
H49B H14A 3.10465(17) no 2_645
H49B C20 3.2679(13) no .
H49B C22 3.2718(13) no .
H49B H22 2.91201(14) no .
H49B C23 3.3194(12) no .
H49B C35 3.5066(15) no 2_655
H49B H35 3.24853(19) no 2_655
H49B H35A 2.95941(14) no 2_655
C50 H52 3.5410(12) no 3_676
C50 H56 3.4193(12) no 3_676
C50 H56A 3.0850(12) no 3_776
C50 H56B 3.1181(12) no 3_676
C50 H70 3.3856(12) no 3_666
H50 C56 3.3424(13) no 3_676
H50 H56 3.14239(16) no 3_676
H50 H56B 2.84205(13) no 3_676
H50 C70 3.4229(15) no 3_666
H50 H70 2.54208(10) no 3_666
H50 H70A 3.55486(15) no 3_666
C51 H24 3.5526(12) no .
C51 H56A 2.9906(12) no 3_776
C51 H56B 3.0943(12) no 3_676
C52 H19 3.0794(12) no .
C52 H56A 2.9812(12) no 3_776
H52 C19 3.2540(16) no .
H52 H19 2.37718(14) no .
H52 C21 3.5266(15) no .
H52 H21A 2.85110(13) no .
H52 H21B 3.55267(18) no .
H52 C50 3.5410(12) no 3_676
H52 C54 3.5472(12) no 3_676
H52 H54 3.56417(19) no 3_776
H52 C55 3.3709(12) no 3_676
H52 H56A 3.48458(14) no 3_776
H52 H59 3.58779(15) no 3_676
C53 H56A 3.0566(13) no 3_776
C54 H19 3.5596(14) no 3_776
C54 H47 3.1771(15) no 3_676
C54 H52 3.5472(12) no 3_676
C54 H56 3.5875(13) no 3_776
C54 H56A 3.0970(15) no 3_776
H54 C19 3.2395(14) no 3_776
H54 H19 2.77543(14) no 3_776
H54 H21A 3.36285(14) no 3_776
H54 H24 2.79280(12) no 3_776
H54 C47 3.3082(14) no 3_676
H54 H47 2.83868(14) no 3_676
H54 H52 3.56417(19) no 3_776
C55 H21A 3.5484(12) no 3_776
C55 H52 3.3709(12) no 3_676
C55 H56 3.5983(12) no 3_776
C55 H56A 3.1114(12) no 3_776
C56 H21A 3.5139(16) no .
C56 H24 3.2773(16) no 3_776
C56 H28B 2.9627(15) no 3_776
C56 H50 3.3424(13) no 3_676
C56 H70 3.4642(13) no 1_565
C56 H70A 3.5257(13) no 1_565
C56 H70B 3.3048(13) no 1_565
H56 C21 3.5054(16) no .
H56 H21A 2.60215(16) no .
H56 H28B 3.29968(19) no 3_776
H56 C50 3.4193(12) no 3_676
H56 H50 3.14239(16) no 3_676
H56 C54 3.5875(13) no 3_776
H56 C55 3.5983(12) no 3_776
H56 H57 3.32866(14) no 3_776
H56 C70 2.9914(14) no 1_565
H56 H70 2.81100(14) no 1_565
H56 H70A 3.12864(17) no 1_565
H56 H70B 2.55505(16) no 1_565
H56A H24 2.7893(2) no 3_776
H56A C28 3.5311(16) no 3_776
H56A H28B 2.62992(13) no 3_776
H56A C50 3.0850(12) no 3_776
H56A C51 2.9906(12) no 3_776
H56A C52 2.9812(12) no 3_776
H56A H52 3.48458(14) no 3_776
H56A C53 3.0566(13) no 3_776
H56A C54 3.0970(15) no 3_776
H56A C55 3.1114(12) no 3_776
H56A H57 3.34429(15) no 3_776
H56A H70B 3.52373(19) no 1_565
H56B H24 2.95140(16) no 3_776
H56B C28 3.1586(15) no 3_776
H56B H28 2.98771(14) no 3_776
H56B H28B 2.53643(10) no 3_776
H56B C43 3.3997(12) no 3_676
H56B C47 3.4053(15) no 3_676
H56B C48 2.9650(12) no 3_676
H56B C50 3.1181(12) no 3_676
H56B H50 2.84205(13) no 3_676
H56B C51 3.0943(12) no 3_676
H56B C70 3.4544(15) no 1_565
H56B H70 3.22789(16) no 1_565
H56B H70A 3.1689(2) no 1_565
H56B H70B 3.39353(16) no 1_565
C57 H21 3.1146(15) no 3_776
C57 H21A 3.1811(13) no 3_776
C57 H70 3.2483(13) no 3_666
C57 H70B 2.8950(13) no 3_766
H57 H21 3.5378(2) no 3_776
H57 H21A 3.32354(16) no 3_776
H57 H28B 3.4610(2) no .
H57 H56 3.32866(14) no 3_776
H57 H56A 3.34429(15) no 3_776
H57 C70 3.2232(16) no 3_766
H57 H70 3.51332(19) no 3_666
H57 H70A 3.26224(15) no 3_766
H57 H70B 2.41155(13) no 3_766
C58 H21 3.2359(14) no 3_776
C58 H21A 3.0210(13) no 3_776
C58 H70 3.5406(14) no 3_666
C59 H21 3.2080(13) no 3_776
C59 H21A 3.4199(13) no 3_776
C59 H21B 2.9498(13) no 3_676
C59 H47 3.4601(13) no 3_676
H59 C18 3.5838(12) no 3_776
H59 H21B 2.98581(14) no 3_676
H59 C47 3.5354(13) no 3_676
H59 H47 2.61289(14) no 3_676
H59 H49 3.10147(15) no 3_676
H59 H52 3.58779(15) no 3_676
C60 H21 3.1446(13) no 3_776
C60 H21B 2.8856(13) no 3_676
C60 H68 3.4435(13) no 3_666
C61 H7 3.4437(15) no 4_465
C61 H21 3.1579(13) no 3_776
C61 H21B 3.5960(13) no 3_676
C61 H68 3.0198(13) no 3_666
H61 C7 3.2661(16) no 4_465
H61 H7 2.80575(15) no 4_465
H61 H7B 2.83067(14) no 4_465
H61 C37 3.2994(13) no 3_666
H61 C38 3.5242(13) no 3_666
H61 H38 3.53501(17) no 3_666
H61 C68 3.3114(14) no 3_666
H61 H68 2.97093(15) no 3_666
H61 C69 3.4438(13) no 3_666
C62 H21 3.1872(14) no 3_776
C62 H68 3.4692(13) no 3_666
C62 H70 3.3506(14) no 3_666
C62 H70B 3.3382(13) no 3_766
C63 H3 2.9935(16) no 4_465
C63 H7 3.4531(14) no 4_465
C63 H17 3.5479(14) no 3_776
C63 H21B 3.0055(15) no 3_676
C63 H33 3.2765(17) no 4_465
H63 C3 3.1816(12) no 4_465
H63 H3 2.59395(15) no 4_465
H63 C7 3.3473(14) no 4_465
H63 H7 2.91500(12) no 4_465
H63 H7B 3.14138(18) no 4_465
H63 H21B 3.30965(14) no 3_676
H63 H33 3.2838(2) no 4_465
H63 C38 3.3351(13) no 3_666
H63 H38 3.00745(12) no 3_666
H63 H42 3.42020(14) no 3_666
H63A H3 3.57215(15) no 4_465
H63A C17 3.2378(13) no 3_676
H63A H17 3.21140(17) no 3_676
H63A C18 3.1573(13) no 3_676
H63A C21 3.1568(15) no 3_676
H63A H21 3.58746(18) no 3_676
H63A H21B 2.43926(13) no 3_676
H63A H33 3.1381(2) no 4_465
H63B C3 3.4171(13) no 4_465
H63B H3 2.52656(12) no 4_465
H63B H7 3.30856(18) no 4_465
H63B C13 3.5537(15) no 3_776
H63B C16 3.2490(13) no 3_776
H63B C17 2.9495(13) no 3_776
H63B H17 2.75021(15) no 3_776
H63B H33 2.86877(19) no 4_465
C64 H70 3.3191(13) no 3_666
H64 H70 2.95767(14) no 3_666
H64 H70B 3.54124(17) no 3_766
C65 H70 3.5964(13) no 3_666
C65 H70B 3.5542(13) no 3_766
H66 H7B 3.5072(2) no 4_465
H66 H36 3.20076(13) no 3_666
H66 C69 3.5805(13) no 3_666
C68 H21 3.4825(14) no 1_545
C68 H21B 3.5869(14) no 1_545
C68 H61 3.3114(14) no 3_666
H68 C21 3.1006(15) no 1_545
H68 H21 2.71872(11) no 1_545
H68 H21A 3.47999(19) no 1_545
H68 H21B 2.68162(14) no 1_545
H68 C60 3.4435(13) no 3_666
H68 C61 3.0198(13) no 3_666
H68 H61 2.97093(15) no 3_666
H68 C62 3.4692(13) no 3_666
C69 H61 3.4438(13) no 3_666
C69 H66 3.5805(13) no 3_666
C70 H21A 3.5217(16) no 1_545
C70 H28B 3.4728(16) no 3_766
C70 H36 3.2320(16) no 3_666
C70 H50 3.4229(15) no 3_666
C70 H56 2.9914(14) no 1_545
C70 H56B 3.4544(15) no 1_545
C70 H57 3.2232(16) no 3_766
H70 H21A 3.48473(16) no 1_545
H70 H21B 3.4771(2) no 1_545
H70 H36 2.94025(18) no 3_666
H70 C50 3.3856(12) no 3_666
H70 H50 2.54208(10) no 3_666
H70 C56 3.4642(13) no 1_545
H70 H56 2.81100(14) no 1_545
H70 H56B 3.22789(16) no 1_545
H70 C57 3.2483(13) no 3_666
H70 H57 3.51332(19) no 3_666
H70 C58 3.5406(14) no 3_666
H70 C62 3.3506(14) no 3_666
H70 C64 3.3191(13) no 3_666
H70 H64 2.95767(14) no 3_666
H70 C65 3.5964(13) no 3_666
H70A C28 2.9511(16) no 3_766
H70A H28 2.68155(16) no 3_766
H70A H28A 3.00541(18) no 3_766
H70A H28B 2.67446(11) no 3_766
H70A H36 2.79509(14) no 3_666
H70A H50 3.55486(15) no 3_666
H70A C56 3.5257(13) no 1_545
H70A H56 3.12864(17) no 1_545
H70A H56B 3.1689(2) no 1_545
H70A H57 3.26224(15) no 3_766
H70B C21 3.1516(16) no 1_545
H70B H21 3.0013(2) no 1_545
H70B H21A 2.72536(14) no 1_545
H70B H21B 3.2137(2) no 1_545
H70B H28B 3.4860(2) no 3_766
H70B C56 3.3048(13) no 1_545
H70B H56 2.55505(16) no 1_545
H70B H56A 3.52373(19) no 1_545
H70B H56B 3.39353(16) no 1_545
H70B C57 2.8950(13) no 3_766
H70B H57 2.41155(13) no 3_766
H70B C62 3.3382(13) no 3_766
H70B H64 3.54124(17) no 3_766
H70B C65 3.5542(13) no 3_766

loop_
_geom_torsion_atom_site_label_1
_geom_torsion_atom_site_label_2
_geom_torsion_atom_site_label_3
_geom_torsion_atom_site_label_4
_geom_torsion
_geom_torsion_publ_flag
C2 C1 C6 C5 8.01(19) no
C2 C1 C6 C9 -173.33(11) no
C6 C1 C2 C3 -6.35(19) no
C6 C1 C2 C34 174.96(11) no
C1 C2 C3 C4 -0.64(18) no
C1 C2 C34 C29 -26.54(16) no
C1 C2 C34 C33 148.96(11) no
C3 C2 C34 C29 154.89(11) no
C3 C2 C34 C33 -29.61(19) no
C34 C2 C3 C4 177.92(10) no
C2 C3 C4 C5 5.54(17) no
C2 C3 C4 C7 -173.18(10) no
C3 C4 C5 C6 -3.79(18) no
C7 C4 C5 C6 174.93(10) no
C4 C5 C6 C1 -2.72(17) no
C4 C5 C6 C9 178.79(10) no
C1 C6 C9 C8 29.55(15) no
C1 C6 C9 C10 -143.40(12) no
C5 C6 C9 C8 -151.93(12) no
C5 C6 C9 C10 35.11(19) no
C9 C8 C13 C12 -11.95(18) no
C9 C8 C13 C16 159.48(11) no
C13 C8 C9 C6 -161.30(10) no
C13 C8 C9 C10 12.26(17) no
C6 C9 C10 C11 169.88(10) no
C8 C9 C10 C11 -3.02(17) no
C9 C10 C11 C12 -5.77(17) no
C9 C10 C11 C14 177.39(10) no
C10 C11 C12 C13 6.03(18) no
C14 C11 C12 C13 -177.12(10) no
C11 C12 C13 C8 2.48(17) no
C11 C12 C13 C16 -168.30(11) no
C8 C13 C16 C15 -18.71(16) no
C8 C13 C16 C17 165.52(10) no
C12 C13 C16 C15 151.93(12) no
C12 C13 C16 C17 -23.8(2) no
C16 C15 C20 C19 -0.14(19) no
C16 C15 C20 C23 -177.22(11) no
C20 C15 C16 C13 -176.61(11) no
C20 C15 C16 C17 -0.42(19) no
C13 C16 C17 C18 176.28(10) no
C15 C16 C17 C18 0.50(17) no
C16 C17 C18 C19 -0.04(18) no
C16 C17 C18 C21 -179.45(10) no
C17 C18 C19 C20 -0.55(17) no
C21 C18 C19 C20 178.86(10) no
C18 C19 C20 C15 0.62(17) no
C18 C19 C20 C23 177.38(10) no
C15 C20 C23 C22 -23.05(16) no
C15 C20 C23 C24 148.75(12) no
C19 C20 C23 C22 160.18(11) no
C19 C20 C23 C24 -28.02(19) no
C23 C22 C27 C26 10.50(18) no
C23 C22 C27 C30 -162.91(11) no
C27 C22 C23 C20 162.98(10) no
C27 C22 C23 C24 -9.42(18) no
C20 C23 C24 C25 -170.28(10) no
C22 C23 C24 C25 1.55(17) no
C23 C24 C25 C26 4.73(18) no
C23 C24 C25 C28 -178.98(10) no
C24 C25 C26 C27 -3.60(18) no
C28 C25 C26 C27 -179.94(10) no
C25 C26 C27 C22 -3.71(17) no
C25 C26 C27 C30 168.94(10) no
C22 C27 C30 C29 35.79(15) no
C22 C27 C30 C31 -141.55(12) no
C26 C27 C30 C29 -136.93(12) no
C26 C27 C30 C31 45.73(19) no
C30 C29 C34 C2 167.61(10) no
C30 C29 C34 C33 -8.27(18) no
C34 C29 C30 C27 -169.17(10) no
C34 C29 C30 C31 8.46(18) no
C27 C30 C31 C32 175.07(11) no
C29 C30 C31 C32 -2.24(18) no
C30 C31 C32 C33 -3.69(18) no
C30 C31 C32 C35 178.44(10) no
C31 C32 C33 C34 3.90(17) no
C35 C32 C33 C34 -178.24(10) no
C32 C33 C34 C2 -173.63(10) no
C32 C33 C34 C29 1.86(17) no
C37 C36 C41 C40 12.91(18) no
C37 C36 C41 C44 -159.09(11) no
C41 C36 C37 C38 -12.69(18) no
C41 C36 C37 C69 160.64(11) no
C36 C37 C38 C39 3.11(18) no
C36 C37 C69 C64 -23.37(16) no
C36 C37 C69 C68 157.09(11) no
C38 C37 C69 C64 149.31(12) no
C38 C37 C69 C68 -30.23(19) no
C69 C37 C38 C39 -169.62(10) no
C37 C38 C39 C40 5.64(18) no
C37 C38 C39 C42 -177.33(10) no
C38 C39 C40 C41 -5.47(17) no
C42 C39 C40 C41 177.47(10) no
C39 C40 C41 C36 -3.43(17) no
C39 C40 C41 C44 167.70(10) no
C36 C41 C44 C43 29.35(15) no
C36 C41 C44 C45 -153.68(11) no
C40 C41 C44 C43 -141.89(12) no
C40 C41 C44 C45 35.08(19) no
C44 C43 C48 C47 -4.88(17) no
C44 C43 C48 C51 176.95(10) no
C48 C43 C44 C41 -177.48(10) no
C48 C43 C44 C45 5.24(18) no
C41 C44 C45 C46 -178.20(10) no
C43 C44 C45 C46 -1.27(18) no
C44 C45 C46 C47 -2.74(18) no
C44 C45 C46 C49 176.18(10) no
C45 C46 C47 C48 3.12(18) no
C49 C46 C47 C48 -175.80(11) no
C46 C47 C48 C43 0.55(17) no
C46 C47 C48 C51 178.51(10) no
C43 C48 C51 C50 -27.05(15) no
C43 C48 C51 C52 149.12(11) no
C47 C48 C51 C50 154.99(11) no
C47 C48 C51 C52 -28.85(19) no
C51 C50 C55 C54 6.17(17) no
C51 C50 C55 C58 -170.65(10) no
C55 C50 C51 C48 169.74(10) no
C55 C50 C51 C52 -6.78(17) no
C48 C51 C52 C53 -173.58(10) no
C50 C51 C52 C53 2.63(17) no
C51 C52 C53 C54 1.83(18) no
C51 C52 C53 C56 -179.95(10) no
C52 C53 C54 C55 -2.53(18) no
C56 C53 C54 C55 179.24(10) no
C53 C54 C55 C50 -1.29(17) no
C53 C54 C55 C58 175.09(10) no
C50 C55 C58 C57 39.68(15) no
C50 C55 C58 C59 -132.52(12) no
C54 C55 C58 C57 -136.79(12) no
C54 C55 C58 C59 51.01(19) no
C58 C57 C62 C61 -8.71(19) no
C58 C57 C62 C65 162.38(11) no
C62 C57 C58 C55 -163.63(11) no
C62 C57 C58 C59 9.29(19) no
C55 C58 C59 C60 168.76(11) no
C57 C58 C59 C60 -3.21(18) no
C58 C59 C60 C61 -2.85(18) no
C58 C59 C60 C63 -179.50(10) no
C59 C60 C61 C62 3.38(18) no
C63 C60 C61 C62 179.98(11) no
C60 C61 C62 C57 2.18(18) no
C60 C61 C62 C65 -168.23(11) no
C57 C62 C65 C64 -21.46(16) no
C57 C62 C65 C66 163.86(11) no
C61 C62 C65 C64 148.83(12) no
C61 C62 C65 C66 -25.84(19) no
C65 C64 C69 C37 178.51(11) no
C65 C64 C69 C68 -1.91(19) no
C69 C64 C65 C62 -173.53(11) no
C69 C64 C65 C66 1.62(19) no
C62 C65 C66 C67 174.33(10) no
C64 C65 C66 C67 -0.34(18) no
C65 C66 C67 C68 -0.53(19) no
C65 C66 C67 C70 -178.07(10) no
C66 C67 C68 C69 0.23(19) no
C70 C67 C68 C69 177.79(11) no
C67 C68 C69 C37 -179.54(11) no
C67 C68 C69 C64 0.92(18) no
